data_7123421
loop_
_publ_author_name
'Sasaki, Hiroshi'
'Imoto, Hiroaki'
'Kitao, Takashi'
'Uemura, Takashi'
'Yumura, Takashi'
'Naka, Kensuke'

_publ_section_title
;
 Fluorinated Porous Molecular Crystals: Vapor-Triggered On-Off Switching
 of Luminescence and Porosity
;
_journal_name_full 'Chemical Communications'
_journal_paper_doi 10.1039/C9CC02309G
_journal_year 2019
_chemical_formula_moiety 'C37 H18 As2 Cl2 F10 I2 Pt'
_chemical_formula_sum 'C37 H18 As2 Cl2 F10 I2 Pt'
_chemical_formula_weight 1322.18
_space_group_crystal_system triclinic
_space_group_IT_number 2
_space_group_name_Hall '-P 1'
_space_group_name_H-M_alt 'P -1'
_symmetry_space_group_name_Hall '-P 1'
_symmetry_space_group_name_H-M 'P -1'
_atom_sites_solution_hydrogens geom
_atom_sites_solution_primary direct
_atom_sites_solution_secondary difmap
_audit_update_record
;
2019-02-18 deposited with the CCDC.    2019-05-09 downloaded from the CCDC.
;
_cell_angle_alpha 95.15140(10)
_cell_angle_beta 112.313(8)
_cell_angle_gamma 104.884(5)
_cell_formula_units_Z 4
_cell_length_a 15.149(8)
_cell_length_b 16.919(9)
_cell_length_c 17.071(9)
_cell_measurement_reflns_used 8794
_cell_measurement_temperature 273
_cell_measurement_theta_max 27.49
_cell_measurement_theta_min 3.06
_cell_volume 3825(4)
_computing_cell_refinement DTREK
_computing_data_collection DTREK
_computing_data_reduction DTREK
_computing_molecular_graphics 'CrystalStructure 4.1'
_computing_publication_material 'CrystalStructure 4.1 (Rigaku, 2014)'
_computing_structure_refinement 'SHELXL2013 (Sheldrick, 2008)'
_computing_structure_solution 'SIR2011 (Burla, et al., 2012)'
_diffrn_ambient_temperature 273
_diffrn_detector_area_resol_mean 13.653
_diffrn_measured_fraction_theta_full 0.996
_diffrn_measured_fraction_theta_max 0.993
_diffrn_measurement_device_type 'Rigaku XtaLAB mini'
_diffrn_measurement_method \w
_diffrn_radiation_type 'Mo K\a'
_diffrn_radiation_wavelength 0.71075
_diffrn_reflns_av_R_equivalents 0.1337
_diffrn_reflns_Laue_measured_fraction_full 0.996
_diffrn_reflns_Laue_measured_fraction_max 0.993
_diffrn_reflns_limit_h_max 19
_diffrn_reflns_limit_h_min -19
_diffrn_reflns_limit_k_max 21
_diffrn_reflns_limit_k_min -21
_diffrn_reflns_limit_l_max 22
_diffrn_reflns_limit_l_min -22
_diffrn_reflns_number 40733
_diffrn_reflns_point_group_measured_fraction_full 0.996
_diffrn_reflns_point_group_measured_fraction_max 0.993
_diffrn_reflns_theta_full 25.242
_diffrn_reflns_theta_max 27.509
_diffrn_reflns_theta_min 3.056
_diffrn_standards_number 0
_exptl_absorpt_coefficient_mu 7.203
_exptl_absorpt_correction_T_max 1.000
_exptl_absorpt_correction_T_min 1.000
_exptl_absorpt_correction_type numerical
_exptl_absorpt_process_details 'NUMABS (Rigaku, 1999)'
_exptl_crystal_colour red
_exptl_crystal_density_diffrn 2.296
_exptl_crystal_density_method 'not measured'
_exptl_crystal_description block
_exptl_crystal_F_000 2456.00
_exptl_crystal_size_max 0.390
_exptl_crystal_size_mid 0.230
_exptl_crystal_size_min 0.150
_refine_diff_density_max 2.43
_refine_diff_density_min -2.77
_refine_ls_extinction_method none
_refine_ls_goodness_of_fit_ref 0.949
_refine_ls_hydrogen_treatment constr
_refine_ls_number_parameters 946
_refine_ls_number_reflns 17469
_refine_ls_number_restraints 0
_refine_ls_R_factor_all 0.1024
_refine_ls_R_factor_gt 0.0658
_refine_ls_shift/su_max 0.001
_refine_ls_structure_factor_coef Fsqd
_refine_ls_weighting_details 'w = 1/[\s^2^(Fo^2^)+(0.0374P)^2^+0.0000P] where P=(Fo^2^+2Fc^2^)/3'
_refine_ls_weighting_scheme calc
_refine_ls_wR_factor_gt 0.1642
_refine_ls_wR_factor_ref 0.1845
_reflns_number_gt 10558
_reflns_number_total 17469
_reflns_threshold_expression F^2^>2.0\s(F^2^)
_cod_data_source_file c9cc02309g2.cif
_cod_data_source_block 5b
_cod_database_code 7123421
_shelxl_res_file
;

    shelxl.res created by SHELXL-2014/7

TITL SH89veryshort
CELL  0.71075 15.14860 16.91910 17.07120 95.15140 112.31270 104.88390
ZERR  4 0.00809 0.00869 0.00932 0.00010 0.00800 0.00510
LATT 1
SFAC C H AS F I PT CL
UNIT 148 72 8 40 8 4 8
L.S. 5
FMAP 2
PLAN -25
WPDB -2
HTAB
BOND $H
CONF
LIST 4
TEMP 0.0
ACTA
SIZE 0.150 0.390 0.230
WGHT    0.037400
FVAR       0.45014
PT1   6    1.011713    0.411469    0.773482    11.00000    0.04229    0.03533 =
         0.02844    0.00046    0.01410    0.01568
PT2   6    0.470166    0.064738    0.229956    11.00000    0.03874    0.03485 =
         0.03161    0.00154    0.01514    0.01511
I1    5    0.862189    0.368030    0.620171    11.00000    0.05885    0.06938 =
         0.03605   -0.00356    0.00600    0.03199
I2    5    1.157369    0.453298    0.926863    11.00000    0.07659    0.06396 =
         0.03885   -0.01026   -0.00225    0.03570
I3    5    0.331228    0.027812    0.073430    11.00000    0.05268    0.04899 =
         0.03402    0.00168    0.01176    0.02128
I4    5    0.615160    0.103699    0.385675    11.00000    0.05200    0.05980 =
         0.04071   -0.00267    0.00716    0.02413
AS1   3    1.036057    0.279607    0.751398    11.00000    0.04414    0.03581 =
         0.03019    0.00009    0.01422    0.01641
AS2   3    0.993236    0.546686    0.788192    11.00000    0.04862    0.03599 =
         0.03222    0.00280    0.01809    0.01662
AS3   3    0.507859   -0.060218    0.203798    11.00000    0.03989    0.03508 =
         0.03408    0.00250    0.01592    0.01587
AS4   3    0.414330    0.173622    0.272693    11.00000    0.04568    0.04176 =
         0.03417   -0.00299    0.01390    0.02015
CL1   7    0.600765    0.649196    0.295159    11.00000    0.38964    0.54047 =
         0.35610    0.18028    0.28178    0.25422
CL2   7    0.552479    0.591451    0.414465    11.00000    0.25058    0.27354 =
         0.22033   -0.07319    0.08920    0.09931
F1    4    0.883559    0.120095    0.600438    11.00000    0.08816    0.07569 =
         0.08656   -0.02721    0.04625   -0.02085
F2    4    0.869160    0.076482    0.439514    11.00000    0.10991    0.12624 =
         0.06607   -0.05901    0.01624    0.01950
F3    4    1.005571    0.178901    0.389131    11.00000    0.13163    0.19598 =
         0.04427    0.00135    0.04058    0.09468
F4    4    1.144191    0.320417    0.498665    11.00000    0.17179    0.14975 =
         0.08256    0.03091    0.09270    0.00579
F5    4    1.148754    0.361749    0.655851    11.00000    0.10990    0.06624 =
         0.07435   -0.00359    0.05181   -0.01714
F6    4    0.852084    0.630821    0.647261    11.00000    0.10474    0.11551 =
         0.07140    0.04641    0.04137    0.05770
F7    4    0.671150    0.642327    0.626442    11.00000    0.09689    0.10948 =
         0.08883    0.03031    0.01061    0.07122
F8    4    0.583404    0.576196    0.725570    11.00000    0.05586    0.09519 =
         0.13879    0.00425    0.02582    0.03686
F9    4    0.671199    0.490269    0.842224    11.00000    0.07839    0.08835 =
         0.12676    0.02386    0.07236    0.02316
F10   4    0.849352    0.474276    0.862102    11.00000    0.06573    0.06357 =
         0.06784    0.03089    0.03843    0.02765
F11   4    0.656469   -0.134440    0.347890    11.00000    0.07661    0.12945 =
         0.09356    0.06498    0.03568    0.05565
F12   4    0.848612   -0.119012    0.387189    11.00000    0.07194    0.13008 =
         0.11227    0.03915    0.01819    0.06529
F13   4    0.946245   -0.028804    0.308104    11.00000    0.04099    0.11090 =
         0.12950   -0.01950    0.02643    0.02763
F14   4    0.852763    0.049372    0.186900    11.00000    0.06709    0.10663 =
         0.11406    0.01051    0.05251    0.00928
F15   4    0.659447    0.038079    0.146500    11.00000    0.06620    0.07429 =
         0.07730    0.03151    0.03625    0.01879
F16   4    0.549516    0.283943    0.211216    11.00000    0.11788    0.08677 =
         0.07948    0.00547    0.06557    0.01296
F17   4    0.700035    0.431219    0.289947    11.00000    0.14489    0.08809 =
         0.21108    0.05025    0.11469    0.01111
F18   4    0.748779    0.504249    0.454375    11.00000    0.09694    0.06089 =
         0.19131   -0.01026    0.00700   -0.01369
F19   4    0.644077    0.430517    0.540642    11.00000    0.10344    0.08045 =
         0.07907   -0.04938   -0.01402    0.02697
F20   4    0.497965    0.281069    0.465148    11.00000    0.10616    0.07562 =
         0.04191   -0.00889    0.02511    0.02150
C1    1    0.958484    0.187134    0.781076    11.00000    0.06765    0.03096 =
         0.04214   -0.00060    0.02683    0.02008
C2    1    1.026615    0.151291    0.835678    11.00000    0.08908    0.03948 =
         0.03921    0.00792    0.03605    0.02275
C3    1    1.131575    0.185494    0.854402    11.00000    0.06487    0.04797 =
         0.02993    0.00543    0.01882    0.02885
C4    1    1.154172    0.251867    0.818105    11.00000    0.03396    0.04811 =
         0.02615   -0.01046    0.00251    0.01458
C5    1    1.019614    0.243276    0.634151    11.00000    0.05487    0.04077 =
         0.03086   -0.00380    0.01362    0.02373
C6    1    0.950787    0.173486    0.579399    11.00000    0.07632    0.06442 =
         0.02929   -0.00808    0.01946    0.03024
C7    1    0.942223    0.150059    0.494594    11.00000    0.08090    0.07768 =
         0.04136   -0.00964    0.01177    0.04305
C8    1    1.013865    0.206370    0.472488    11.00000    0.11606    0.15298 =
         0.04344    0.04457    0.05358    0.09949
C9    1    1.083226    0.274902    0.527794    11.00000    0.09451    0.07708 =
         0.04067   -0.00129    0.01804    0.02401
C10   1    1.082432    0.293705    0.605974    11.00000    0.06893    0.06217 =
         0.04037    0.00120    0.02447    0.02174
C11   1    1.253134    0.291673    0.829025    11.00000    0.05595    0.07342 =
         0.07132    0.00588    0.02905    0.02678
AFIX  43
H11   2    1.270099    0.336681    0.804237    11.00000   -1.20000
AFIX   0
C12   1    1.325795    0.255949    0.882392    11.00000    0.03631    0.18726 =
         0.06123   -0.04680   -0.00389    0.05339
AFIX  43
H12   2    1.393905    0.276962    0.895224    11.00000   -1.20000
AFIX   0
C13   1    1.285421    0.184608    0.914969    11.00000    0.23418    0.10711 =
         0.03797    0.03439    0.06451    0.12377
AFIX  43
H13   2    1.331340    0.159396    0.946500    11.00000   -1.20000
AFIX   0
C14   1    1.200766    0.154658    0.906128    11.00000    0.07581    0.09146 =
         0.07182    0.01111    0.03624    0.05094
AFIX  43
H14   2    1.183558    0.112100    0.933669    11.00000   -1.20000
AFIX   0
C15   1    0.981211    0.084887    0.863746    11.00000    0.15560    0.07476 =
         0.03687    0.00857    0.04417    0.05142
AFIX  43
H15   2    1.020915    0.057757    0.899948    11.00000   -1.20000
AFIX   0
C16   1    0.877315    0.057371    0.839252    11.00000    0.10587    0.05544 =
         0.10297    0.00363    0.07854    0.00842
AFIX  43
H16   2    0.848629    0.012043    0.858369    11.00000   -1.20000
AFIX   0
C17   1    0.819965    0.096167    0.788701    11.00000    0.09266    0.07343 =
         0.09696    0.00141    0.06912    0.01803
AFIX  43
H17   2    0.751359    0.078425    0.774589    11.00000   -1.20000
AFIX   0
C18   1    0.856883    0.159623    0.757339    11.00000    0.06453    0.05236 =
         0.05170    0.01149    0.03585    0.01145
AFIX  43
H18   2    0.814767    0.184572    0.720306    11.00000   -1.20000
AFIX   0
C19   1    1.055278    0.617922    0.731248    11.00000    0.07095    0.04373 =
         0.06136    0.02184    0.03730    0.01886
C20   1    1.117626    0.694692    0.789177    11.00000    0.04932    0.05236 =
         0.07691    0.02041    0.02374    0.02490
C21   1    1.116124    0.704847    0.874499    11.00000    0.04779    0.04008 =
         0.04986   -0.00276    0.01543    0.01633
C22   1    1.060672    0.635142    0.890982    11.00000    0.03742    0.04080 =
         0.04195   -0.00781    0.01075    0.01251
C23   1    0.858288    0.552511    0.756507    11.00000    0.04607    0.03804 =
         0.02783   -0.00648    0.00510    0.01982
C24   1    0.810697    0.593466    0.697332    11.00000    0.07393    0.04657 =
         0.04647   -0.00293    0.02328    0.02157
C25   1    0.717243    0.602451    0.684417    11.00000    0.06379    0.06959 =
         0.08067   -0.00193    0.01291    0.04003
C26   1    0.669223    0.564712    0.734057    11.00000    0.05562    0.07046 =
         0.08101   -0.02533    0.01818    0.01620
C27   1    0.713212    0.521379    0.792763    11.00000    0.05297    0.05607 =
         0.07240   -0.00291    0.02568    0.01660
C28   1    0.806725    0.514117    0.804147    11.00000    0.04855    0.03960 =
         0.05426   -0.00174    0.02306    0.01115
C29   1    1.055764    0.634250    0.969498    11.00000    0.04707    0.04695 =
         0.03107   -0.01559    0.00913    0.01225
AFIX  43
H29   2    1.021158    0.585641    0.980335    11.00000   -1.20000
AFIX   0
C30   1    1.101297    0.703981    1.029287    11.00000    0.06123    0.09228 =
         0.03807   -0.01104    0.01344    0.02092
AFIX  43
H30   2    1.097079    0.703884    1.082227    11.00000   -1.20000
AFIX   0
C31   1    1.154304    0.776204    1.016608    11.00000    0.05856    0.07160 =
         0.07379   -0.02496    0.00259    0.02703
AFIX  43
H31   2    1.183532    0.824471    1.059804    11.00000   -1.20000
AFIX   0
C32   1    1.165006    0.777855    0.937186    11.00000    0.06762    0.03154 =
         0.09241   -0.00097    0.01296    0.00202
AFIX  43
H32   2    1.203059    0.825775    0.928045    11.00000   -1.20000
AFIX   0
C33   1    1.184163    0.754690    0.765839    11.00000    0.08407    0.06245 =
         0.12274    0.03206    0.06537    0.02024
AFIX  43
H33   2    1.229177    0.804793    0.803086    11.00000   -1.20000
AFIX   0
C34   1    1.174859    0.730391    0.680424    11.00000    0.08071    0.16417 =
         0.14808    0.11084    0.08435    0.06708
AFIX  43
H34   2    1.212262    0.769370    0.660567    11.00000   -1.20000
AFIX   0
C35   1    1.113656    0.651934    0.622092    11.00000    0.08994    0.13914 =
         0.07254    0.05150    0.04998    0.04339
AFIX  43
H35   2    1.115944    0.639297    0.568881    11.00000   -1.20000
AFIX   0
C36   1    1.051721    0.596039    0.646671    11.00000    0.08859    0.07594 =
         0.05486    0.01597    0.04907    0.02399
AFIX  43
H36   2    1.008500    0.545276    0.609677    11.00000   -1.20000
AFIX   0
C37   1    0.448992   -0.145979    0.252351    11.00000    0.04272    0.04757 =
         0.05603    0.00863    0.02092    0.01973
C38   1    0.399094   -0.222772    0.188564    11.00000    0.04572    0.04127 =
         0.06264    0.01603    0.01851    0.01698
C39   1    0.404224   -0.220590    0.104336    11.00000    0.05188    0.03748 =
         0.04595    0.00394    0.02071    0.01935
C40   1    0.453887   -0.141759    0.095698    11.00000    0.04643    0.05261 =
         0.03849    0.00517    0.01515    0.02349
C41   1    0.650272   -0.049042    0.244400    11.00000    0.03733    0.04119 =
         0.02780   -0.00281    0.00304    0.01543
C42   1    0.702614   -0.085767    0.305547    11.00000    0.06262    0.06580 =
         0.05202    0.00825    0.02386    0.03297
C43   1    0.801366   -0.081281    0.325517    11.00000    0.05460    0.05887 =
         0.05388   -0.00903    0.00003    0.02913
C44   1    0.851938   -0.034301    0.286998    11.00000    0.03630    0.05373 =
         0.05287   -0.01904    0.00582    0.01214
C45   1    0.802895    0.003553    0.226667    11.00000    0.04501    0.05073 =
         0.06431   -0.00723    0.02972   -0.00339
C46   1    0.704946   -0.000785    0.206560    11.00000    0.03894    0.04809 =
         0.05727   -0.00869    0.01880    0.01019
C47   1    0.462708   -0.128322    0.020369    11.00000    0.04802    0.06343 =
         0.04318    0.00193    0.02464    0.02454
AFIX  43
H47   2    0.494224   -0.075103    0.015792    11.00000   -1.20000
AFIX   0
C48   1    0.422688   -0.197406   -0.050287    11.00000    0.07189    0.07734 =
         0.05043   -0.00789    0.02599    0.02530
AFIX  43
H48   2    0.428460   -0.190571   -0.101771    11.00000   -1.20000
AFIX   0
C49   1    0.375362   -0.274390   -0.041006    11.00000    0.06885    0.05440 =
         0.06589   -0.02800    0.01830    0.02053
AFIX  43
H49   2    0.350850   -0.319600   -0.087030    11.00000   -1.20000
AFIX   0
C50   1    0.361936   -0.288748    0.032914    11.00000    0.06528    0.04522 =
         0.07610    0.00160    0.03394    0.02633
AFIX  43
H50   2    0.326337   -0.341398    0.035524    11.00000   -1.20000
AFIX   0
C51   1    0.343724   -0.293051    0.207394    11.00000    0.06330    0.06341 =
         0.09244    0.03036    0.03688    0.00371
AFIX  43
H51   2    0.309324   -0.344003    0.168079    11.00000   -1.20000
AFIX   0
C52   1    0.344401   -0.280335    0.290141    11.00000    0.07837    0.06940 =
         0.10673    0.04462    0.04545    0.01724
AFIX  43
H52   2    0.309416   -0.326342    0.304332    11.00000   -1.20000
AFIX   0
C53   1    0.391429   -0.206767    0.353373    11.00000    0.09830    0.07399 =
         0.08895    0.03263    0.06129    0.03572
AFIX  43
H53   2    0.387502   -0.203493    0.406566    11.00000   -1.20000
AFIX   0
C54   1    0.444761   -0.138327    0.332004    11.00000    0.06951    0.05704 =
         0.05358    0.01633    0.03833    0.01914
AFIX  43
H54   2    0.477560   -0.087406    0.371484    11.00000   -1.20000
AFIX   0
C55   1    0.306962    0.209338    0.198187    11.00000    0.05523    0.04856 =
         0.02961   -0.01076   -0.00001    0.02147
C56   1    0.225566    0.188760    0.221779    11.00000    0.04797    0.05506 =
         0.05294   -0.01322    0.00520    0.02842
C57   1    0.243106    0.152425    0.295945    11.00000    0.04595    0.05036 =
         0.09028   -0.02538    0.03251    0.00304
C58   1    0.335573    0.139791    0.336003    11.00000    0.05127    0.04244 =
         0.05035   -0.00599    0.02474    0.01162
C59   1    0.518985    0.279287    0.334797    11.00000    0.04633    0.03352 =
         0.04181   -0.01390    0.00532    0.01664
C60   1    0.572534    0.318838    0.294267    11.00000    0.06017    0.05233 =
         0.06244   -0.00338    0.01752    0.02127
C61   1    0.651179    0.394507    0.333244    11.00000    0.08594    0.04250 =
         0.12593    0.02210    0.05796    0.01342
C62   1    0.673277    0.432041    0.413121    11.00000    0.05465    0.05852 =
         0.14167   -0.02246    0.01130    0.00411
C63   1    0.621781    0.396073    0.457169    11.00000    0.06734    0.08188 =
         0.07233   -0.01992   -0.00525    0.04356
C64   1    0.544876    0.316367    0.418385    11.00000    0.05727    0.04055 =
         0.05526   -0.01334   -0.00309    0.02392
C65   1    0.360483    0.099335    0.405212    11.00000    0.06446    0.09010 =
         0.06984    0.01277    0.04272    0.01522
AFIX  43
H65   2    0.422556    0.090438    0.428708    11.00000   -1.20000
AFIX   0
C66   1    0.287019    0.072069    0.438656    11.00000    0.13924    0.11129 =
         0.10871    0.03484    0.10066    0.03478
AFIX  43
H66   2    0.299956    0.044497    0.484513    11.00000   -1.20000
AFIX   0
C67   1    0.195441    0.087692    0.401044    11.00000    0.07786    0.12522 =
         0.11569   -0.00534    0.06843    0.01110
AFIX  43
H67   2    0.149642    0.074464    0.425592    11.00000   -1.20000
AFIX   0
C68   1    0.171522    0.121329    0.330314    11.00000    0.07263    0.08599 =
         0.09404   -0.00369    0.04625    0.02433
AFIX  43
H68   2    0.106790    0.124422    0.303111    11.00000   -1.20000
AFIX   0
C69   1    0.137958    0.204934    0.176236    11.00000    0.06781    0.08911 =
         0.09038   -0.01695    0.00919    0.04696
AFIX  43
H69   2    0.083038    0.188583    0.189956    11.00000   -1.20000
AFIX   0
C70   1    0.133822    0.246721    0.108625    11.00000    0.10830    0.08345 =
         0.06996   -0.00033    0.01716    0.06103
AFIX  43
H70   2    0.077311    0.262252    0.079506    11.00000   -1.20000
AFIX   0
C71   1    0.213666    0.265293    0.084507    11.00000    0.13241    0.07518 =
         0.04995   -0.00364    0.00663    0.05402
AFIX  43
H71   2    0.209977    0.292088    0.038654    11.00000   -1.20000
AFIX   0
C72   1    0.298449    0.243721    0.129028    11.00000    0.09970    0.07382 =
         0.05830    0.02268    0.03228    0.05641
AFIX  43
H72   2    0.350127    0.253167    0.110798    11.00000   -1.20000
AFIX   0
C73   1    0.624481    0.699135    0.417540    11.00000    0.44947    0.22527 =
         0.41655    0.22801    0.38288    0.22321
AFIX  23
H73A  2    0.694273    0.717872    0.459245    11.00000   -1.20000
H73B  2    0.591546    0.740697    0.420819    11.00000   -1.20000
AFIX   0
HKLF 4
 
REM  SH89veryshort
REM R1 =  0.0658 for   10558 Fo > 4sig(Fo)  and  0.1024 for all   17469 data
REM    946 parameters refined using      0 restraints
 
END  
     
WGHT      0.0373      0.0000 

REM Instructions for potential hydrogen bonds
HTAB C36 I1
HTAB C54 I4
HTAB C65 I4
EQIV $1 -x+2, -y+1, -z+1
HTAB C73 F4_$1

REM Highest difference peak  2.428,  deepest hole -2.769,  1-sigma level  0.228
Q1    1   0.5187  0.4746  0.0727  11.00000  0.05    2.23
Q2    1   1.0029  0.4440  0.8493  11.00000  0.05    1.62
Q3    1   0.4985  0.0293  0.2577  11.00000  0.05    1.49
Q4    1   1.0389  0.3799  0.8099  11.00000  0.05    1.47
Q5    1   0.4644  0.0206  0.1500  11.00000  0.05    1.39
Q6    1   0.4784 -0.0136  0.2011  11.00000  0.05    1.39
Q7    1   0.4633  0.1440  0.2621  11.00000  0.05    1.33
Q8    1   1.0166  0.3323  0.7427  11.00000  0.05    1.31
Q9    1   1.0224  0.5028  0.8104  11.00000  0.05    1.21
Q10   1   0.4221  0.0827  0.2276  11.00000  0.05    1.20
Q11   1   1.0112  0.3731  0.7011  11.00000  0.05    1.15
Q12   1   0.4387  0.0967  0.1989  11.00000  0.05    1.13
Q13   1   0.9812  0.4522  0.7537  11.00000  0.05    1.05
Q14   1   0.4374  0.1427  0.3035  11.00000  0.05    1.05
Q15   1   0.5467  0.7501  0.3146  11.00000  0.05    1.04
Q16   1   0.4576  0.0904  0.3127  11.00000  0.05    1.03
Q17   1   1.0011  0.4838  0.7755  11.00000  0.05    1.01
Q18   1   1.0020  0.3846  0.8458  11.00000  0.05    0.95
Q19   1   0.3397  0.0768  0.1450  11.00000  0.05    0.91
Q20   1   0.3327  0.1140  0.1090  11.00000  0.05    0.89
Q21   1   1.0774  0.3421  0.7047  11.00000  0.05    0.88
Q22   1   1.1021  0.4245  0.8369  11.00000  0.05    0.87
Q23   1   1.1177  0.5818  0.9497  11.00000  0.05    0.87
Q24   1   0.3004  0.0848  0.0802  11.00000  0.05    0.86
Q25   1   0.9987  0.4969  0.7107  11.00000  0.05    0.86
;

loop_
_symmetry_equiv_pos_site_id
_space_group_symop_operation_xyz
1 +X,+Y,+Z
2 -X,-Y,-Z

loop_
_atom_site_label
_atom_site_type_symbol
_atom_site_fract_x
_atom_site_fract_y
_atom_site_fract_z
_atom_site_U_iso_or_equiv
_atom_site_adp_type
_atom_site_occupancy
_atom_site_site_symmetry_multiplicity
_atom_site_calc_flag
_atom_site_refinement_flags
Pt1 Pt 1.01171(3) 0.41147(3) 0.77348(3) 0.03530(12) Uani 1 2 d .
Pt2 Pt 0.47017(3) 0.06474(2) 0.22996(3) 0.03459(12) Uani 1 2 d .
I1 I 0.86219(6) 0.36803(6) 0.62017(5) 0.0578(2) Uani 1 2 d .
I2 I 1.15737(7) 0.45330(6) 0.92686(6) 0.0669(3) Uani 1 2 d .
I3 I 0.33123(6) 0.02781(5) 0.07343(5) 0.04667(19) Uani 1 2 d .
I4 I 0.61516(6) 0.10370(5) 0.38567(5) 0.0543(2) Uani 1 2 d .
As1 As 1.03606(8) 0.27961(7) 0.75140(7) 0.0368(2) Uani 1 2 d .
As2 As 0.99324(9) 0.54669(7) 0.78819(7) 0.0382(3) Uani 1 2 d .
As3 As 0.50786(8) -0.06022(7) 0.20380(7) 0.0357(2) Uani 1 2 d .
As4 As 0.41433(9) 0.17362(7) 0.27269(7) 0.0409(3) Uani 1 2 d .
Cl1 Cl 0.6008(10) 0.6492(10) 0.2952(9) 0.360(8) Uani 1 2 d .
Cl2 Cl 0.5525(8) 0.5915(7) 0.4145(7) 0.256(5) Uani 1 2 d .
F1 F 0.8836(7) 0.1201(5) 0.6004(6) 0.093(3) Uani 1 2 d .
F2 F 0.8692(8) 0.0765(7) 0.4395(6) 0.117(4) Uani 1 2 d .
F3 F 1.0056(8) 0.1789(7) 0.3891(5) 0.116(4) Uani 1 2 d .
F4 F 1.1442(9) 0.3204(7) 0.4987(6) 0.131(4) Uani 1 2 d .
F5 F 1.1487(7) 0.3618(5) 0.6559(6) 0.090(3) Uani 1 2 d .
F6 F 0.8521(7) 0.6308(6) 0.6473(6) 0.089(3) Uani 1 2 d .
F7 F 0.6712(7) 0.6423(6) 0.6264(6) 0.099(3) Uani 1 2 d .
F8 F 0.5834(6) 0.5762(6) 0.7256(7) 0.100(3) Uani 1 2 d .
F9 F 0.6712(6) 0.4903(5) 0.8422(7) 0.089(3) Uani 1 2 d .
F10 F 0.8494(5) 0.4743(4) 0.8621(5) 0.0597(19) Uani 1 2 d .
F11 F 0.6565(6) -0.1344(6) 0.3479(6) 0.092(3) Uani 1 2 d .
F12 F 0.8486(6) -0.1190(6) 0.3872(7) 0.103(3) Uani 1 2 d .
F13 F 0.9462(6) -0.0288(6) 0.3081(7) 0.099(3) Uani 1 2 d .
F14 F 0.8528(6) 0.0494(6) 0.1869(7) 0.096(3) Uani 1 2 d .
F15 F 0.6594(6) 0.0381(5) 0.1465(5) 0.070(2) Uani 1 2 d .
F16 F 0.5495(7) 0.2839(6) 0.2112(6) 0.092(3) Uani 1 2 d .
F17 F 0.7000(9) 0.4312(6) 0.2899(9) 0.139(5) Uani 1 2 d .
F18 F 0.7488(8) 0.5042(6) 0.4544(9) 0.144(5) Uani 1 2 d .
F19 F 0.6441(7) 0.4305(6) 0.5406(6) 0.109(4) Uani 1 2 d .
F20 F 0.4980(7) 0.2811(5) 0.4652(5) 0.079(2) Uani 1 2 d .
C1 C 0.9585(9) 0.1871(7) 0.7811(8) 0.045(3) Uani 1 2 d .
C2 C 1.0266(10) 0.1513(7) 0.8357(8) 0.053(3) Uani 1 2 d .
C3 C 1.1316(9) 0.1855(7) 0.8544(7) 0.046(3) Uani 1 2 d .
C4 C 1.1542(8) 0.2519(7) 0.8181(7) 0.040(3) Uani 1 2 d .
C5 C 1.0196(9) 0.2433(7) 0.6341(7) 0.043(3) Uani 1 2 d .
C6 C 0.9508(11) 0.1735(9) 0.5794(8) 0.057(3) Uani 1 2 d .
C7 C 0.9422(12) 0.1501(10) 0.4946(9) 0.069(4) Uani 1 2 d .
C8 C 1.0139(14) 0.2064(13) 0.4725(9) 0.084(6) Uani 1 2 d .
C9 C 1.0832(13) 0.2749(10) 0.5278(10) 0.076(4) Uani 1 2 d .
C10 C 1.0824(10) 0.2937(9) 0.6060(9) 0.057(3) Uani 1 2 d .
C11 C 1.2531(10) 0.2917(9) 0.8290(10) 0.065(4) Uani 1 2 d .
C12 C 1.3258(10) 0.2560(13) 0.8824(10) 0.104(7) Uani 1 2 d .
C13 C 1.285(2) 0.1846(12) 0.9150(10) 0.108(8) Uani 1 2 d .
C14 C 1.2008(12) 0.1547(11) 0.9061(11) 0.073(5) Uani 1 2 d .
C15 C 0.9812(15) 0.0849(10) 0.8638(9) 0.085(5) Uani 1 2 d .
C16 C 0.8773(14) 0.0574(9) 0.8393(12) 0.081(5) Uani 1 2 d .
C17 C 0.8200(13) 0.0962(10) 0.7887(11) 0.081(5) Uani 1 2 d .
C18 C 0.8569(10) 0.1596(8) 0.7573(8) 0.054(3) Uani 1 2 d .
C19 C 1.0553(10) 0.6179(8) 0.7312(9) 0.055(3) Uani 1 2 d .
C20 C 1.1176(9) 0.6947(8) 0.7892(10) 0.058(3) Uani 1 2 d .
C21 C 1.1161(9) 0.7048(7) 0.8745(8) 0.048(3) Uani 1 2 d .
C22 C 1.0607(8) 0.6351(7) 0.8910(8) 0.043(3) Uani 1 2 d .
C23 C 0.8583(8) 0.5525(7) 0.7565(7) 0.040(3) Uani 1 2 d .
C24 C 0.8107(10) 0.5935(8) 0.6973(9) 0.057(3) Uani 1 2 d .
C25 C 0.7172(11) 0.6025(9) 0.6844(11) 0.074(5) Uani 1 2 d .
C26 C 0.6692(11) 0.5647(10) 0.7341(11) 0.076(5) Uani 1 2 d .
C27 C 0.7132(10) 0.5214(8) 0.7928(10) 0.062(4) Uani 1 2 d .
C28 C 0.8067(9) 0.5141(7) 0.8042(8) 0.048(3) Uani 1 2 d .
C29 C 1.0558(8) 0.6342(7) 0.9695(7) 0.046(3) Uani 1 2 d .
C30 C 1.1013(10) 0.7040(10) 1.0293(9) 0.069(4) Uani 1 2 d .
C31 C 1.1543(11) 0.7762(10) 1.0166(11) 0.077(5) Uani 1 2 d .
C32 C 1.1650(10) 0.7779(8) 0.9372(11) 0.074(4) Uani 1 2 d .
C33 C 1.1842(12) 0.7547(9) 0.7658(12) 0.082(5) Uani 1 2 d .
C34 C 1.1749(13) 0.7304(14) 0.6804(15) 0.108(8) Uani 1 2 d .
C35 C 1.1137(13) 0.6519(13) 0.6221(12) 0.092(6) Uani 1 2 d .
C36 C 1.0517(11) 0.5960(9) 0.6467(9) 0.067(4) Uani 1 2 d .
C37 C 0.4490(8) -0.1460(7) 0.2524(8) 0.048(3) Uani 1 2 d .
C38 C 0.3991(9) -0.2228(7) 0.1886(9) 0.050(3) Uani 1 2 d .
C39 C 0.4042(9) -0.2206(7) 0.1043(8) 0.044(3) Uani 1 2 d .
C40 C 0.4539(8) -0.1418(7) 0.0957(8) 0.045(3) Uani 1 2 d .
C41 C 0.6503(8) -0.0490(7) 0.2444(7) 0.039(2) Uani 1 2 d .
C42 C 0.7026(10) -0.0858(8) 0.3055(9) 0.058(3) Uani 1 2 d .
C43 C 0.8014(10) -0.0813(9) 0.3255(9) 0.062(4) Uani 1 2 d .
C44 C 0.8519(9) -0.0343(8) 0.2870(9) 0.054(3) Uani 1 2 d .
C45 C 0.8029(9) 0.0036(8) 0.2267(9) 0.056(3) Uani 1 2 d .
C46 C 0.7049(9) -0.0008(7) 0.2066(9) 0.051(3) Uani 1 2 d .
C47 C 0.4627(9) -0.1283(8) 0.0204(8) 0.049(3) Uani 1 2 d .
C48 C 0.4227(10) -0.1974(9) -0.0503(9) 0.068(4) Uani 1 2 d .
C49 C 0.3754(10) -0.2744(9) -0.0410(10) 0.069(4) Uani 1 2 d .
C50 C 0.3619(10) -0.2888(8) 0.0329(9) 0.060(4) Uani 1 2 d .
C51 C 0.3437(10) -0.2930(9) 0.2074(11) 0.074(4) Uani 1 2 d .
C52 C 0.3444(11) -0.2803(10) 0.2901(12) 0.082(5) Uani 1 2 d .
C53 C 0.3914(12) -0.2068(10) 0.3534(11) 0.077(5) Uani 1 2 d .
C54 C 0.4448(10) -0.1383(8) 0.3320(9) 0.056(3) Uani 1 2 d .
C55 C 0.3070(9) 0.2093(7) 0.1982(8) 0.050(3) Uani 1 2 d .
C56 C 0.2256(9) 0.1888(8) 0.2218(9) 0.056(3) Uani 1 2 d .
C57 C 0.2431(10) 0.1524(8) 0.2959(11) 0.066(4) Uani 1 2 d .
C58 C 0.3356(9) 0.1398(7) 0.3360(8) 0.049(3) Uani 1 2 d .
C59 C 0.5190(8) 0.2793(7) 0.3348(8) 0.045(3) Uani 1 2 d .
C60 C 0.5725(10) 0.3188(8) 0.2943(10) 0.061(4) Uani 1 2 d .
C61 C 0.6512(12) 0.3945(9) 0.3332(14) 0.082(5) Uani 1 2 d .
C62 C 0.6733(12) 0.4320(11) 0.4131(16) 0.100(7) Uani 1 2 d .
C63 C 0.6218(12) 0.3961(11) 0.4572(11) 0.083(5) Uani 1 2 d .
C64 C 0.5449(10) 0.3164(8) 0.4184(9) 0.059(4) Uani 1 2 d .
C65 C 0.3605(11) 0.0993(9) 0.4052(10) 0.072(4) Uani 1 2 d .
C66 C 0.2870(15) 0.0721(11) 0.4387(12) 0.104(6) Uani 1 2 d .
C67 C 0.1954(14) 0.0877(12) 0.4010(14) 0.104(7) Uani 1 2 d .
C68 C 0.1715(12) 0.1213(10) 0.3303(12) 0.082(5) Uani 1 2 d .
C69 C 0.1380(12) 0.2049(10) 0.1762(11) 0.088(6) Uani 1 2 d .
C70 C 0.1338(14) 0.2467(10) 0.1086(11) 0.088(6) Uani 1 2 d .
C71 C 0.2137(15) 0.2653(10) 0.0845(10) 0.093(6) Uani 1 2 d .
C72 C 0.2984(12) 0.2437(9) 0.1290(9) 0.071(4) Uani 1 2 d .
C73 C 0.624(3) 0.6991(19) 0.418(2) 0.26(2) Uani 1 2 d .
H11 H 1.2701 0.33668 0.80424 0.0785 Uiso 1 2 calc R
H12 H 1.39391 0.27696 0.89522 0.1248 Uiso 1 2 calc R
H13 H 1.33134 0.1594 0.9465 0.1299 Uiso 1 2 calc R
H14 H 1.18356 0.1121 0.93367 0.0880 Uiso 1 2 calc R
H15 H 1.02091 0.05776 0.89995 0.1019 Uiso 1 2 calc R
H16 H 0.84863 0.01204 0.85837 0.0977 Uiso 1 2 calc R
H17 H 0.75136 0.07842 0.77459 0.0974 Uiso 1 2 calc R
H18 H 0.81477 0.18457 0.72031 0.0647 Uiso 1 2 calc R
H29 H 1.02116 0.58564 0.98034 0.0554 Uiso 1 2 calc R
H30 H 1.09708 0.70388 1.08223 0.0823 Uiso 1 2 calc R
H31 H 1.18353 0.82447 1.0598 0.0929 Uiso 1 2 calc R
H32 H 1.20306 0.82577 0.92805 0.0890 Uiso 1 2 calc R
H33 H 1.22918 0.80479 0.80309 0.0989 Uiso 1 2 calc R
H34 H 1.21226 0.76937 0.66057 0.1296 Uiso 1 2 calc R
H35 H 1.11594 0.6393 0.56888 0.1103 Uiso 1 2 calc R
H36 H 1.0085 0.54528 0.60968 0.0808 Uiso 1 2 calc R
H47 H 0.49422 -0.0751 0.01579 0.0588 Uiso 1 2 calc R
H48 H 0.42846 -0.19057 -0.10177 0.0811 Uiso 1 2 calc R
H49 H 0.35085 -0.3196 -0.08703 0.0826 Uiso 1 2 calc R
H50 H 0.32634 -0.3414 0.03552 0.0717 Uiso 1 2 calc R
H51 H 0.30932 -0.344 0.16808 0.0889 Uiso 1 2 calc R
H52 H 0.30942 -0.32634 0.30433 0.0985 Uiso 1 2 calc R
H53 H 0.3875 -0.20349 0.40657 0.0926 Uiso 1 2 calc R
H54 H 0.47756 -0.08741 0.37148 0.0670 Uiso 1 2 calc R
H65 H 0.42256 0.09044 0.42871 0.0868 Uiso 1 2 calc R
H66 H 0.29996 0.0445 0.48451 0.1252 Uiso 1 2 calc R
H67 H 0.14964 0.07446 0.42559 0.1246 Uiso 1 2 calc R
H68 H 0.10679 0.12442 0.30311 0.0988 Uiso 1 2 calc R
H69 H 0.08304 0.18858 0.18996 0.1056 Uiso 1 2 calc R
H70 H 0.07731 0.26225 0.07951 0.1061 Uiso 1 2 calc R
H71 H 0.20998 0.29209 0.03865 0.1112 Uiso 1 2 calc R
H72 H 0.35013 0.25317 0.1108 0.0851 Uiso 1 2 calc R
H73A H 0.69427 0.71787 0.45924 0.3169 Uiso 1 2 calc R
H73B H 0.59155 0.7407 0.42082 0.3169 Uiso 1 2 calc R

loop_
_atom_site_aniso_label
_atom_site_aniso_U_11
_atom_site_aniso_U_22
_atom_site_aniso_U_33
_atom_site_aniso_U_12
_atom_site_aniso_U_13
_atom_site_aniso_U_23
Pt1 0.0423(2) 0.0353(2) 0.0284(2) 0.01568(18) 0.01410(19) 0.00046(19)
Pt2 0.0387(2) 0.0348(2) 0.0316(2) 0.01511(18) 0.01514(19) 0.00154(19)
I1 0.0589(5) 0.0694(6) 0.0360(5) 0.0320(4) 0.0060(4) -0.0036(4)
I2 0.0766(6) 0.0640(6) 0.0389(5) 0.0357(5) -0.0022(4) -0.0103(5)
I3 0.0527(5) 0.0490(5) 0.0340(4) 0.0213(4) 0.0118(4) 0.0017(4)
I4 0.0520(5) 0.0598(5) 0.0407(5) 0.0241(4) 0.0072(4) -0.0027(4)
As1 0.0441(6) 0.0358(6) 0.0302(6) 0.0164(5) 0.0142(5) 0.0001(5)
As2 0.0486(6) 0.0360(6) 0.0322(6) 0.0166(5) 0.0181(5) 0.0028(5)
As3 0.0399(6) 0.0351(6) 0.0341(6) 0.0159(5) 0.0159(5) 0.0025(5)
As4 0.0457(6) 0.0418(6) 0.0342(6) 0.0202(5) 0.0139(5) -0.0030(5)
Cl1 0.390(18) 0.54(2) 0.356(18) 0.254(17) 0.282(17) 0.180(16)
Cl2 0.251(11) 0.274(12) 0.220(10) 0.099(9) 0.089(9) -0.073(9)
F1 0.088(6) 0.076(6) 0.087(7) -0.021(5) 0.046(6) -0.027(5)
F2 0.110(8) 0.126(9) 0.066(6) 0.020(7) 0.016(6) -0.059(6)
F3 0.132(9) 0.196(11) 0.044(5) 0.095(8) 0.041(6) 0.001(6)
F4 0.172(11) 0.150(10) 0.083(7) 0.006(8) 0.093(8) 0.031(7)
F5 0.110(7) 0.066(5) 0.074(6) -0.017(5) 0.052(6) -0.004(5)
F6 0.105(7) 0.116(7) 0.071(6) 0.058(6) 0.041(6) 0.046(6)
F7 0.097(7) 0.109(7) 0.089(7) 0.071(6) 0.011(6) 0.030(6)
F8 0.056(5) 0.095(7) 0.139(9) 0.037(5) 0.026(6) 0.004(6)
F9 0.078(6) 0.088(6) 0.127(9) 0.023(5) 0.072(6) 0.024(6)
F10 0.066(5) 0.064(5) 0.068(5) 0.028(4) 0.038(4) 0.031(4)
F11 0.077(6) 0.129(8) 0.094(7) 0.056(6) 0.036(5) 0.065(7)
F12 0.072(6) 0.130(8) 0.112(8) 0.065(6) 0.018(6) 0.039(7)
F13 0.041(4) 0.111(7) 0.130(9) 0.028(5) 0.026(5) -0.020(6)
F14 0.067(6) 0.107(7) 0.114(8) 0.009(5) 0.053(6) 0.011(6)
F15 0.066(5) 0.074(5) 0.077(6) 0.019(4) 0.036(5) 0.032(5)
F16 0.118(8) 0.087(6) 0.079(7) 0.013(5) 0.066(6) 0.005(6)
F17 0.145(10) 0.088(7) 0.211(14) 0.011(7) 0.115(11) 0.050(9)
F18 0.097(8) 0.061(6) 0.191(13) -0.014(5) 0.007(8) -0.010(8)
F19 0.103(7) 0.080(6) 0.079(7) 0.027(5) -0.014(6) -0.049(6)
F20 0.106(7) 0.076(6) 0.042(5) 0.021(5) 0.025(5) -0.009(4)
C1 0.068(8) 0.031(6) 0.042(7) 0.020(5) 0.027(6) -0.001(5)
C2 0.089(10) 0.039(7) 0.039(7) 0.023(6) 0.036(7) 0.008(6)
C3 0.065(8) 0.048(7) 0.030(6) 0.029(6) 0.019(6) 0.005(6)
C4 0.034(6) 0.048(7) 0.026(6) 0.015(5) 0.003(5) -0.010(5)
C5 0.055(7) 0.041(6) 0.031(6) 0.024(5) 0.014(5) -0.004(5)
C6 0.076(9) 0.064(9) 0.029(7) 0.030(7) 0.019(7) -0.008(7)
C7 0.081(10) 0.078(10) 0.041(8) 0.043(9) 0.012(8) -0.010(8)
C8 0.116(14) 0.153(17) 0.043(9) 0.099(13) 0.054(10) 0.045(11)
C9 0.095(12) 0.077(11) 0.041(9) 0.024(9) 0.018(9) -0.001(9)
C10 0.069(9) 0.062(9) 0.040(7) 0.022(7) 0.024(7) 0.001(7)
C11 0.056(8) 0.073(9) 0.071(10) 0.027(7) 0.029(8) 0.006(8)
C12 0.036(8) 0.19(2) 0.061(10) 0.053(11) -0.004(7) -0.047(12)
C13 0.23(3) 0.107(15) 0.038(9) 0.124(18) 0.065(14) 0.034(10)
C14 0.076(11) 0.091(12) 0.072(11) 0.051(10) 0.036(10) 0.011(9)
C15 0.156(17) 0.075(11) 0.037(8) 0.051(11) 0.044(10) 0.009(8)
C16 0.106(14) 0.055(9) 0.103(14) 0.008(9) 0.079(12) 0.004(10)
C17 0.093(12) 0.073(11) 0.097(14) 0.018(9) 0.069(11) 0.001(10)
C18 0.065(8) 0.052(7) 0.052(8) 0.011(6) 0.036(7) 0.011(7)
C19 0.071(8) 0.044(7) 0.061(9) 0.019(6) 0.037(7) 0.022(7)
C20 0.049(7) 0.052(8) 0.077(10) 0.025(6) 0.024(7) 0.020(8)
C21 0.048(7) 0.040(6) 0.050(8) 0.016(5) 0.015(6) -0.003(6)
C22 0.037(6) 0.041(6) 0.042(7) 0.013(5) 0.011(5) -0.008(6)
C23 0.046(6) 0.038(6) 0.028(6) 0.020(5) 0.005(5) -0.006(5)
C24 0.074(9) 0.047(7) 0.046(8) 0.022(7) 0.023(7) -0.003(7)
C25 0.064(9) 0.070(10) 0.081(12) 0.040(8) 0.013(9) -0.002(9)
C26 0.056(9) 0.070(10) 0.081(12) 0.016(8) 0.018(9) -0.025(9)
C27 0.053(8) 0.056(8) 0.072(10) 0.017(6) 0.026(8) -0.003(8)
C28 0.049(7) 0.040(6) 0.054(8) 0.011(5) 0.023(6) -0.002(6)
C29 0.047(7) 0.047(7) 0.031(6) 0.012(5) 0.009(5) -0.016(6)
C30 0.061(9) 0.092(12) 0.038(8) 0.021(8) 0.013(7) -0.011(8)
C31 0.059(9) 0.072(11) 0.074(12) 0.027(8) 0.003(8) -0.025(9)
C32 0.068(9) 0.032(7) 0.092(13) 0.002(6) 0.013(9) -0.001(8)
C33 0.084(11) 0.062(9) 0.123(16) 0.020(8) 0.065(12) 0.032(11)
C34 0.081(12) 0.16(2) 0.15(2) 0.067(13) 0.084(14) 0.111(17)
C35 0.090(13) 0.139(17) 0.073(12) 0.043(12) 0.050(11) 0.051(13)
C36 0.089(11) 0.076(10) 0.055(9) 0.024(8) 0.049(9) 0.016(8)
C37 0.043(6) 0.048(7) 0.056(8) 0.020(5) 0.021(6) 0.009(6)
C38 0.046(7) 0.041(7) 0.063(9) 0.017(5) 0.019(6) 0.016(7)
C39 0.052(7) 0.037(6) 0.046(7) 0.019(5) 0.021(6) 0.004(6)
C40 0.046(7) 0.053(7) 0.038(7) 0.023(6) 0.015(6) 0.005(6)
C41 0.037(6) 0.041(6) 0.028(6) 0.015(5) 0.003(5) -0.003(5)
C42 0.063(8) 0.066(9) 0.052(8) 0.033(7) 0.024(7) 0.008(7)
C43 0.055(8) 0.059(8) 0.054(9) 0.029(7) 0.000(7) -0.009(7)
C44 0.036(6) 0.054(8) 0.053(8) 0.012(6) 0.006(6) -0.019(7)
C45 0.045(7) 0.051(7) 0.064(9) -0.003(6) 0.030(7) -0.007(7)
C46 0.039(6) 0.048(7) 0.057(8) 0.010(5) 0.019(6) -0.009(7)
C47 0.048(7) 0.063(8) 0.043(7) 0.025(6) 0.025(6) 0.002(6)
C48 0.072(10) 0.077(10) 0.050(9) 0.025(8) 0.026(8) -0.008(8)
C49 0.069(9) 0.054(9) 0.066(10) 0.021(7) 0.018(8) -0.028(8)
C50 0.065(9) 0.045(7) 0.076(10) 0.026(6) 0.034(8) 0.002(7)
C51 0.063(9) 0.063(9) 0.092(13) 0.004(7) 0.037(9) 0.030(9)
C52 0.078(11) 0.069(10) 0.107(15) 0.017(8) 0.045(11) 0.045(11)
C53 0.098(12) 0.074(10) 0.089(13) 0.036(9) 0.061(11) 0.033(10)
C54 0.070(9) 0.057(8) 0.054(8) 0.019(6) 0.038(7) 0.016(7)
C55 0.055(7) 0.049(7) 0.030(6) 0.021(6) -0.000(6) -0.011(6)
C56 0.048(7) 0.055(8) 0.053(8) 0.028(6) 0.005(6) -0.013(7)
C57 0.046(7) 0.050(8) 0.090(12) 0.003(6) 0.033(8) -0.025(8)
C58 0.051(7) 0.042(6) 0.050(8) 0.012(5) 0.025(6) -0.006(6)
C59 0.046(7) 0.034(6) 0.042(7) 0.017(5) 0.005(6) -0.014(6)
C60 0.060(8) 0.052(8) 0.062(9) 0.021(7) 0.018(8) -0.003(8)
C61 0.086(12) 0.043(8) 0.126(17) 0.013(8) 0.058(12) 0.022(10)
C62 0.055(10) 0.059(11) 0.14(2) 0.004(8) 0.011(12) -0.022(12)
C63 0.067(10) 0.082(12) 0.072(12) 0.044(9) -0.005(9) -0.020(10)
C64 0.057(8) 0.041(7) 0.055(9) 0.024(6) -0.003(7) -0.013(7)
C65 0.064(9) 0.090(11) 0.070(10) 0.015(8) 0.043(8) 0.013(9)
C66 0.139(18) 0.111(15) 0.109(15) 0.035(13) 0.101(15) 0.035(13)
C67 0.078(12) 0.125(16) 0.116(17) 0.011(11) 0.068(13) -0.005(13)
C68 0.073(11) 0.086(12) 0.094(14) 0.024(9) 0.046(11) -0.004(11)
C69 0.068(10) 0.089(12) 0.090(13) 0.047(9) 0.009(9) -0.017(10)
C70 0.108(14) 0.083(12) 0.070(12) 0.061(11) 0.017(11) -0.000(10)
C71 0.132(16) 0.075(11) 0.050(10) 0.054(12) 0.007(11) -0.004(9)
C72 0.100(12) 0.074(10) 0.058(9) 0.056(9) 0.032(9) 0.023(8)
C73 0.45(5) 0.23(3) 0.42(6) 0.22(4) 0.38(5) 0.23(4)

loop_
_atom_type_symbol
_atom_type_description
_atom_type_scat_dispersion_real
_atom_type_scat_dispersion_imag
_atom_type_scat_source
C C 0.0033 0.0016
;
International Tables for Crystallography
(Vol. C, Tables 4.2.6.8 and 6.1.1.4)
;
H H 0.0000 0.0000
;
International Tables for Crystallography
(Vol. C, Table 6.1.1.4)
;
As As 0.0499 2.0058
;
International Tables for Crystallography
(Vol. C, Tables 4.2.6.8 and 6.1.1.4)
;
F F 0.0171 0.0103
;
International Tables for Crystallography
(Vol. C, Tables 4.2.6.8 and 6.1.1.4)
;
I I -0.4742 1.8119
;
International Tables for Crystallography
(Vol. C, Tables 4.2.6.8 and 6.1.1.4)
;
Pt Pt -1.7033 8.3905
;
International Tables for Crystallography
(Vol. C, Tables 4.2.6.8 and 6.1.1.4)
;
Cl Cl 0.1484 0.1585
;
International Tables for Crystallography
(Vol. C, Tables 4.2.6.8 and 6.1.1.4)
;

loop_
_geom_angle_atom_site_label_1
_geom_angle_atom_site_label_2
_geom_angle_atom_site_label_3
_geom_angle
_geom_angle_publ_flag
I1 Pt1 I2 178.81(4) yes
I1 Pt1 As1 89.49(4) yes
I1 Pt1 As2 89.40(4) yes
I2 Pt1 As1 90.53(4) yes
I2 Pt1 As2 90.68(4) yes
As1 Pt1 As2 175.54(5) yes
I3 Pt2 I4 177.95(4) yes
I3 Pt2 As3 90.45(4) yes
I3 Pt2 As4 92.34(4) yes
I4 Pt2 As3 89.11(4) yes
I4 Pt2 As4 88.51(5) yes
As3 Pt2 As4 167.59(5) yes
Pt1 As1 C1 118.0(4) yes
Pt1 As1 C4 125.6(3) yes
Pt1 As1 C5 112.6(4) yes
C1 As1 C4 88.0(5) yes
C1 As1 C5 107.7(5) yes
C4 As1 C5 101.4(5) yes
Pt1 As2 C19 113.0(5) yes
Pt1 As2 C22 127.2(4) yes
Pt1 As2 C23 117.3(3) yes
C19 As2 C22 88.9(5) yes
C19 As2 C23 108.4(6) yes
C22 As2 C23 97.7(5) yes
Pt2 As3 C37 111.6(4) yes
Pt2 As3 C40 128.6(4) yes
Pt2 As3 C41 115.9(3) yes
C37 As3 C40 88.8(5) yes
C37 As3 C41 107.8(5) yes
C40 As3 C41 99.9(5) yes
Pt2 As4 C55 125.7(4) yes
Pt2 As4 C58 112.2(4) yes
Pt2 As4 C59 115.3(4) yes
C55 As4 C58 87.9(6) yes
C55 As4 C59 102.1(5) yes
C58 As4 C59 110.1(5) yes
As1 C1 C2 107.4(9) yes
As1 C1 C18 128.6(10) yes
C2 C1 C18 124.0(12) yes
C1 C2 C3 118.3(12) yes
C1 C2 C15 113.7(14) yes
C3 C2 C15 128.0(14) yes
C2 C3 C4 114.7(11) yes
C2 C3 C14 121.5(13) yes
C4 C3 C14 123.7(13) yes
As1 C4 C3 111.6(9) yes
As1 C4 C11 126.6(10) yes
C3 C4 C11 121.8(12) yes
As1 C5 C6 124.6(11) yes
As1 C5 C10 117.1(8) yes
C6 C5 C10 118.3(13) yes
F1 C6 C5 122.9(13) yes
F1 C6 C7 115.0(10) yes
C5 C6 C7 122.2(14) yes
F2 C7 C6 120.2(14) yes
F2 C7 C8 124.8(14) yes
C6 C7 C8 115.0(12) yes
F3 C8 C7 113.1(13) yes
F3 C8 C9 124.3(18) yes
C7 C8 C9 122.5(16) yes
F4 C9 C8 115.8(16) yes
F4 C9 C10 126.1(12) yes
C8 C9 C10 117.9(17) yes
F5 C10 C5 120.5(13) yes
F5 C10 C9 115.5(14) yes
C5 C10 C9 124.0(12) yes
C4 C11 C12 113.6(14) yes
C11 C12 C13 115.7(16) yes
C12 C13 C14 128(2) yes
C3 C14 C13 116.8(19) yes
C2 C15 C16 121.9(16) yes
C15 C16 C17 119.7(17) yes
C16 C17 C18 122.5(17) yes
C1 C18 C17 118.2(14) yes
As2 C19 C20 109.4(12) yes
As2 C19 C36 126.8(9) yes
C20 C19 C36 123.4(14) yes
C19 C20 C21 116.2(13) yes
C19 C20 C33 120.1(16) yes
C21 C20 C33 123.4(11) yes
C20 C21 C22 115.7(10) yes
C20 C21 C32 124.7(13) yes
C22 C21 C32 119.6(14) yes
As2 C22 C21 109.7(10) yes
As2 C22 C29 128.1(8) yes
C21 C22 C29 122.2(10) yes
As2 C23 C24 126.9(11) yes
As2 C23 C28 116.0(9) yes
C24 C23 C28 117.0(13) yes
F6 C24 C23 122.0(14) yes
F6 C24 C25 114.4(13) yes
C23 C24 C25 123.6(15) yes
F7 C25 C24 123.3(17) yes
F7 C25 C26 119.1(16) yes
C24 C25 C26 117.6(15) yes
F8 C26 C25 118.2(15) yes
F8 C26 C27 121.0(18) yes
C25 C26 C27 120.7(17) yes
F9 C27 C26 120.6(16) yes
F9 C27 C28 119.2(13) yes
C26 C27 C28 120.0(16) yes
F10 C28 C23 119.5(12) yes
F10 C28 C27 119.5(14) yes
C23 C28 C27 120.9(12) yes
C22 C29 C30 118.4(12) yes
C29 C30 C31 122.7(16) yes
C30 C31 C32 120.1(13) yes
C21 C32 C31 116.8(13) yes
C20 C33 C34 113.7(13) yes
C33 C34 C35 126(2) yes
C34 C35 C36 118.1(19) yes
C19 C36 C35 118.1(12) yes
As3 C37 C38 109.0(11) yes
As3 C37 C54 128.4(9) yes
C38 C37 C54 122.4(12) yes
C37 C38 C39 116.6(11) yes
C37 C38 C51 119.2(14) yes
C39 C38 C51 124.1(11) yes
C38 C39 C40 115.0(10) yes
C38 C39 C50 126.2(11) yes
C40 C39 C50 118.7(13) yes
As3 C40 C39 110.4(10) yes
As3 C40 C47 127.2(9) yes
C39 C40 C47 122.4(11) yes
As3 C41 C42 126.6(10) yes
As3 C41 C46 118.1(9) yes
C42 C41 C46 115.3(12) yes
F11 C42 C41 120.5(13) yes
F11 C42 C43 116.0(13) yes
C41 C42 C43 123.4(15) yes
F12 C43 C42 120.1(15) yes
F12 C43 C44 120.2(13) yes
C42 C43 C44 119.5(14) yes
F13 C44 C43 118.9(13) yes
F13 C44 C45 122.4(14) yes
C43 C44 C45 118.7(13) yes
F14 C45 C44 118.8(13) yes
F14 C45 C46 119.2(13) yes
C44 C45 C46 122.0(15) yes
F15 C46 C41 119.1(11) yes
F15 C46 C45 119.9(13) yes
C41 C46 C45 120.9(13) yes
C40 C47 C48 118.6(12) yes
C47 C48 C49 118.6(15) yes
C48 C49 C50 123.8(13) yes
C39 C50 C49 117.7(12) yes
C38 C51 C52 114.9(12) yes
C51 C52 C53 127.5(17) yes
C52 C53 C54 115.9(18) yes
C37 C54 C53 120.2(12) yes
As4 C55 C56 109.9(10) yes
As4 C55 C72 130.2(13) yes
C56 C55 C72 119.8(13) yes
C55 C56 C57 114.8(12) yes
C55 C56 C69 121.2(15) yes
C57 C56 C69 124.0(16) yes
C56 C57 C58 118.0(15) yes
C56 C57 C68 126.1(13) yes
C58 C57 C68 115.8(15) yes
As4 C58 C57 109.3(11) yes
As4 C58 C65 126.1(12) yes
C57 C58 C65 124.2(15) yes
As4 C59 C60 118.4(9) yes
As4 C59 C64 124.8(11) yes
C60 C59 C64 116.8(10) yes
F16 C60 C59 118.7(10) yes
F16 C60 C61 117.9(17) yes
C59 C60 C61 123.4(16) yes
F17 C61 C60 120.8(18) yes
F17 C61 C62 119.5(14) yes
C60 C61 C62 120(2) yes
F18 C62 C61 122(2) yes
F18 C62 C63 118(2) yes
C61 C62 C63 120.0(15) yes
F19 C63 C62 122.3(14) yes
F19 C63 C64 117.6(17) yes
C62 C63 C64 120.0(17) yes
F20 C64 C59 121.5(10) yes
F20 C64 C63 118.4(14) yes
C59 C64 C63 120.1(15) yes
C58 C65 C66 117.5(15) yes
C65 C66 C67 118.6(19) yes
C66 C67 C68 122(2) yes
C57 C68 C67 121.6(17) yes
C56 C69 C70 117.9(18) yes
C69 C70 C71 120.5(18) yes
C70 C71 C72 119.7(17) yes
C55 C72 C71 120.7(18) yes
Cl1 C73 Cl2 83.7(13) yes
C4 C11 H11 123.201 no
C12 C11 H11 123.198 no
C11 C12 H12 122.139 no
C13 C12 H12 122.129 no
C12 C13 H13 115.944 no
C14 C13 H13 115.944 no
C3 C14 H14 121.603 no
C13 C14 H14 121.605 no
C2 C15 H15 119.042 no
C16 C15 H15 119.038 no
C15 C16 H16 120.134 no
C17 C16 H16 120.152 no
C16 C17 H17 118.750 no
C18 C17 H17 118.770 no
C1 C18 H18 120.887 no
C17 C18 H18 120.895 no
C22 C29 H29 120.786 no
C30 C29 H29 120.787 no
C29 C30 H30 118.662 no
C31 C30 H30 118.670 no
C30 C31 H31 119.942 no
C32 C31 H31 119.920 no
C21 C32 H32 121.587 no
C31 C32 H32 121.596 no
C20 C33 H33 123.151 no
C34 C33 H33 123.150 no
C33 C34 H34 116.804 no
C35 C34 H34 116.817 no
C34 C35 H35 120.925 no
C36 C35 H35 120.932 no
C19 C36 H36 120.967 no
C35 C36 H36 120.971 no
C40 C47 H47 120.700 no
C48 C47 H47 120.696 no
C47 C48 H48 120.698 no
C49 C48 H48 120.708 no
C48 C49 H49 118.098 no
C50 C49 H49 118.094 no
C39 C50 H50 121.130 no
C49 C50 H50 121.135 no
C38 C51 H51 122.565 no
C52 C51 H51 122.559 no
C51 C52 H52 116.240 no
C53 C52 H52 116.248 no
C52 C53 H53 122.054 no
C54 C53 H53 122.045 no
C37 C54 H54 119.909 no
C53 C54 H54 119.909 no
C58 C65 H65 121.246 no
C66 C65 H65 121.252 no
C65 C66 H66 120.687 no
C67 C66 H66 120.701 no
C66 C67 H67 119.038 no
C68 C67 H67 119.045 no
C57 C68 H68 119.185 no
C67 C68 H68 119.175 no
C56 C69 H69 121.045 no
C70 C69 H69 121.036 no
C69 C70 H70 119.765 no
C71 C70 H70 119.762 no
C70 C71 H71 120.159 no
C72 C71 H71 120.162 no
C55 C72 H72 119.665 no
C71 C72 H72 119.659 no
Cl1 C73 H73A 114.696 no
Cl1 C73 H73B 114.698 no
Cl2 C73 H73A 114.703 no
Cl2 C73 H73B 114.704 no
H73A C73 H73B 111.779 no

loop_
_geom_bond_atom_site_label_1
_geom_bond_atom_site_label_2
_geom_bond_distance
_geom_bond_publ_flag
Pt1 I1 2.6112(13) yes
Pt1 I2 2.5891(14) yes
Pt1 As1 2.3733(18) yes
Pt1 As2 2.3779(18) yes
Pt2 I3 2.5913(14) yes
Pt2 I4 2.6140(14) yes
Pt2 As3 2.3748(17) yes
Pt2 As4 2.3809(17) yes
As1 C1 1.933(13) yes
As1 C4 1.923(11) yes
As1 C5 1.941(13) yes
As2 C19 1.898(16) yes
As2 C22 1.935(11) yes
As2 C23 1.938(13) yes
As3 C37 1.924(14) yes
As3 C40 1.948(11) yes
As3 C41 1.950(11) yes
As4 C55 1.924(13) yes
As4 C58 1.913(16) yes
As4 C59 1.939(9) yes
Cl1 C73 2.04(4) yes
Cl2 C73 1.85(3) yes
F1 C6 1.359(18) yes
F2 C7 1.397(15) yes
F3 C8 1.40(2) yes
F4 C9 1.32(2) yes
F5 C10 1.281(13) yes
F6 C24 1.35(2) yes
F7 C25 1.33(2) yes
F8 C26 1.32(2) yes
F9 C27 1.31(2) yes
F10 C28 1.307(15) yes
F11 C42 1.373(19) yes
F12 C43 1.346(18) yes
F13 C44 1.309(16) yes
F14 C45 1.35(2) yes
F15 C46 1.333(16) yes
F16 C60 1.360(19) yes
F17 C61 1.32(3) yes
F18 C62 1.346(16) yes
F19 C63 1.37(2) yes
F20 C64 1.34(2) yes
C1 C2 1.412(18) yes
C1 C18 1.369(19) yes
C2 C3 1.44(2) yes
C2 C15 1.38(2) yes
C3 C4 1.361(18) yes
C3 C14 1.35(2) yes
C4 C11 1.408(18) yes
C5 C6 1.336(14) yes
C5 C10 1.37(2) yes
C6 C7 1.41(2) yes
C7 C8 1.44(3) yes
C8 C9 1.33(2) yes
C9 C10 1.35(2) yes
C11 C12 1.44(2) yes
C12 C13 1.46(3) yes
C13 C14 1.20(3) yes
C15 C16 1.40(3) yes
C16 C17 1.32(3) yes
C17 C18 1.33(2) yes
C19 C20 1.410(15) yes
C19 C36 1.44(2) yes
C20 C21 1.46(2) yes
C20 C33 1.43(2) yes
C21 C22 1.381(18) yes
C21 C32 1.382(17) yes
C22 C29 1.372(19) yes
C23 C24 1.360(18) yes
C23 C28 1.42(2) yes
C24 C25 1.40(2) yes
C25 C26 1.41(3) yes
C26 C27 1.36(2) yes
C27 C28 1.39(2) yes
C29 C30 1.319(17) yes
C30 C31 1.36(2) yes
C31 C32 1.43(3) yes
C33 C34 1.42(3) yes
C34 C35 1.43(3) yes
C35 C36 1.37(3) yes
C37 C38 1.436(16) yes
C37 C54 1.38(2) yes
C38 C39 1.47(2) yes
C38 C51 1.41(2) yes
C39 C40 1.404(17) yes
C39 C50 1.415(17) yes
C40 C47 1.38(2) yes
C41 C42 1.359(18) yes
C41 C46 1.387(19) yes
C42 C43 1.38(2) yes
C43 C44 1.35(2) yes
C44 C45 1.34(2) yes
C45 C46 1.370(19) yes
C47 C48 1.420(18) yes
C48 C49 1.37(2) yes
C49 C50 1.38(2) yes
C51 C52 1.41(3) yes
C52 C53 1.39(2) yes
C53 C54 1.39(2) yes
C55 C56 1.41(2) yes
C55 C72 1.34(2) yes
C56 C57 1.42(2) yes
C56 C69 1.37(2) yes
C57 C58 1.388(19) yes
C57 C68 1.43(3) yes
C58 C65 1.40(2) yes
C59 C60 1.35(2) yes
C59 C64 1.37(2) yes
C60 C61 1.401(17) yes
C61 C62 1.33(3) yes
C62 C63 1.35(3) yes
C63 C64 1.436(18) yes
C65 C66 1.43(3) yes
C66 C67 1.40(3) yes
C67 C68 1.35(3) yes
C69 C70 1.40(3) yes
C70 C71 1.39(3) yes
C71 C72 1.38(3) yes
C11 H11 0.930 no
C12 H12 0.930 no
C13 H13 0.930 no
C14 H14 0.930 no
C15 H15 0.930 no
C16 H16 0.930 no
C17 H17 0.930 no
C18 H18 0.930 no
C29 H29 0.930 no
C30 H30 0.930 no
C31 H31 0.930 no
C32 H32 0.930 no
C33 H33 0.930 no
C34 H34 0.930 no
C35 H35 0.930 no
C36 H36 0.930 no
C47 H47 0.930 no
C48 H48 0.930 no
C49 H49 0.930 no
C50 H50 0.930 no
C51 H51 0.930 no
C52 H52 0.930 no
C53 H53 0.930 no
C54 H54 0.930 no
C65 H65 0.930 no
C66 H66 0.930 no
C67 H67 0.930 no
C68 H68 0.930 no
C69 H69 0.930 no
C70 H70 0.930 no
C71 H71 0.930 no
C72 H72 0.930 no
C73 H73A 0.970 no
C73 H73B 0.970 no

loop_
_geom_contact_atom_site_label_1
_geom_contact_atom_site_label_2
_geom_contact_distance
_geom_contact_publ_flag
_geom_contact_site_symmetry_2
Pt1 F5 3.579(12) no .
I1 C5 3.527(14) no .
As1 F1 3.208(7) no .
As1 F5 2.968(11) no .
As2 F6 3.265(10) no .
As2 F10 2.973(9) no .
As3 F11 3.240(10) no .
As3 F15 3.005(9) no .
As4 F16 2.966(11) no .
As4 F20 3.208(8) no .
F1 F2 2.690(15) no .
F1 C1 2.853(15) no .
F1 C10 3.592(17) no .
F1 C18 2.902(19) no .
F2 F3 2.791(16) no .
F3 F4 2.696(13) no .
F4 F5 2.682(16) no .
F4 C7 3.60(2) no .
F5 C4 3.459(16) no .
F5 C6 3.495(14) no .
F5 C8 3.434(17) no .
F5 C11 3.269(18) no .
F6 F7 2.688(16) no .
F6 C19 2.937(17) no .
F6 C26 3.60(2) no .
F6 C36 3.23(2) no .
F7 F8 2.677(17) no .
F8 F9 2.711(14) no .
F8 C24 3.60(2) no .
F9 F10 2.677(13) no .
F10 C22 3.462(13) no .
F10 C24 3.563(17) no .
F10 C26 3.575(19) no .
F10 C29 3.297(11) no .
F11 F12 2.662(14) no .
F11 C37 2.883(14) no .
F11 C44 3.577(19) no .
F11 C46 3.598(18) no .
F11 C54 3.097(19) no .
F12 F13 2.658(16) no .
F12 C45 3.550(19) no .
F13 F14 2.695(14) no .
F13 C42 3.549(19) no .
F13 C46 3.580(15) no .
F14 F15 2.691(13) no .
F14 C43 3.54(2) no .
F15 C40 3.509(13) no .
F15 C42 3.545(17) no .
F15 C44 3.579(16) no .
F15 C47 3.343(12) no .
F16 F17 2.714(12) no .
F16 C55 3.477(18) no .
F16 C62 3.58(2) no .
F16 C64 3.56(2) no .
F16 C72 3.37(2) no .
F17 F18 2.70(2) no .
F17 C63 3.52(3) no .
F18 F19 2.707(19) no .
F19 F20 2.707(11) no .
F19 C61 3.59(3) no .
F20 C58 2.922(12) no .
F20 C60 3.56(2) no .
F20 C65 3.060(16) no .
C1 C6 3.39(2) no .
C1 C16 2.69(2) no .
C2 C13 3.50(3) no .
C2 C17 2.79(2) no .
C3 C12 2.71(2) no .
C4 C10 3.558(19) no .
C4 C13 2.64(3) no .
C5 C8 2.74(2) no .
C6 C9 2.76(2) no .
C7 C10 2.736(17) no .
C11 C14 2.85(3) no .
C14 C15 3.00(3) no .
C15 C18 2.74(2) no .
C19 C24 3.43(2) no .
C19 C34 2.72(3) no .
C20 C35 2.85(3) no .
C21 C30 2.74(2) no .
C22 C28 3.502(15) no .
C22 C31 2.709(18) no .
C23 C26 2.81(2) no .
C23 C29 3.577(13) no .
C24 C27 2.75(2) no .
C25 C28 2.78(2) no .
C29 C32 2.80(2) no .
C32 C33 3.05(3) no .
C33 C36 2.919(18) no .
C37 C42 3.435(19) no .
C37 C52 2.70(2) no .
C38 C53 2.85(3) no .
C39 C48 2.81(2) no .
C40 C46 3.578(14) no .
C40 C49 2.734(18) no .
C41 C44 2.795(18) no .
C42 C45 2.67(2) no .
C43 C46 2.72(2) no .
C47 C50 2.823(18) no .
C50 C51 3.10(3) no .
C51 C54 2.862(18) no .
C55 C60 3.595(17) no .
C55 C70 2.76(2) no .
C56 C71 2.75(2) no .
C57 C66 2.84(3) no .
C58 C64 3.457(15) no .
C58 C67 2.74(3) no .
C59 C62 2.799(17) no .
C60 C63 2.70(2) no .
C61 C64 2.74(3) no .
C65 C68 2.80(2) no .
C68 C69 3.03(3) no .
C69 C72 2.78(3) no .
I1 F19 3.539(11) no .
Cl1 F11 3.488(19) no 1_565
Cl2 F7 3.282(14) no .
Cl2 F8 3.169(12) no 2_666
Cl2 F18 3.518(18) no .
Cl2 F19 3.287(18) no 2_666
Cl2 F20 3.271(17) no 2_666
Cl2 C26 3.530(15) no 2_666
F1 F13 3.301(14) no 2_756
F1 C66 3.42(2) no 2_656
F1 C67 3.40(2) no 2_656
F2 F12 3.250(16) no .
F2 F13 3.451(17) no .
F2 C42 3.172(14) no .
F2 C43 2.847(17) no .
F2 C44 2.952(19) no .
F2 C45 3.394(18) no .
F3 F13 3.410(15) no .
F3 F14 3.471(12) no .
F3 C33 3.60(2) no 2_766
F3 C34 3.35(3) no 2_766
F3 C44 3.598(15) no .
F3 C67 3.55(3) no 1_655
F3 C68 3.36(3) no 1_655
F4 F6 2.709(16) no 2_766
F4 F18 2.861(14) no 2_766
F4 C73 3.36(4) no 2_766
F5 F17 3.473(12) no 2_766
F5 F18 3.502(17) no 2_766
F6 F4 2.709(16) no 2_766
F6 F18 3.313(15) no .
F7 Cl2 3.282(14) no .
F7 F20 3.117(14) no 2_666
F7 C55 3.583(17) no 2_666
F7 C56 3.259(15) no 2_666
F7 C57 3.324(16) no 2_666
F7 C64 3.340(19) no 2_666
F8 Cl2 3.169(12) no 2_666
F8 C55 3.469(14) no 2_666
F8 C59 3.261(16) no 2_666
F8 C60 3.24(2) no 2_666
F8 C61 3.49(2) no 2_666
F8 C64 3.480(17) no 2_666
F8 C72 3.334(15) no 2_666
F9 C51 3.296(18) no 2_656
F10 C29 3.587(15) no 2_767
F10 C51 3.387(14) no 2_656
F11 Cl1 3.488(19) no 1_545
F11 C66 3.41(2) no 2_656
F11 C73 3.15(4) no 1_545
F12 F2 3.250(16) no .
F12 C5 3.333(19) no 2_756
F12 C6 3.26(2) no 2_756
F12 C7 3.253(19) no 2_756
F12 C8 3.27(2) no 2_756
F12 C9 3.33(2) no 2_756
F12 C10 3.38(2) no 2_756
F13 F1 3.301(14) no 2_756
F13 F2 3.451(17) no .
F13 F3 3.410(15) no .
F13 C2 3.283(19) no 2_756
F13 C3 3.272(15) no 2_756
F13 C6 3.556(18) no 2_756
F13 C14 3.585(17) no 2_756
F13 C67 3.424(18) no 1_655
F13 C68 3.554(19) no 1_655
F14 F3 3.471(12) no .
F14 C14 3.42(2) no 2_756
F14 C33 3.57(2) no 2_766
F15 C33 3.499(15) no 2_766
F15 C47 3.479(15) no 2_655
F15 C48 3.533(19) no 2_655
F16 C48 3.22(2) no 2_655
F16 C49 3.50(2) no 2_655
F17 F5 3.473(12) no 2_766
F17 C35 3.38(2) no 2_766
F18 Cl2 3.518(18) no .
F18 F4 2.861(14) no 2_766
F18 F5 3.502(17) no 2_766
F18 F6 3.313(15) no .
F19 I1 3.539(11) no .
F19 Cl2 3.287(18) no 2_666
F19 C24 3.332(13) no .
F19 C25 3.273(18) no .
F20 Cl2 3.271(17) no 2_666
F20 F7 3.117(14) no 2_666
F20 C53 3.44(2) no 2_656
F20 C73 3.25(5) no 2_666
C2 F13 3.283(19) no 2_756
C3 F13 3.272(15) no 2_756
C3 C44 3.48(2) no 2_756
C5 F12 3.333(19) no 2_756
C6 F12 3.26(2) no 2_756
C6 F13 3.556(18) no 2_756
C7 F12 3.253(19) no 2_756
C8 F12 3.27(2) no 2_756
C8 C34 3.54(3) no 2_766
C8 C35 3.58(3) no 2_766
C9 F12 3.33(2) no 2_756
C10 F12 3.38(2) no 2_756
C13 C44 3.598(19) no 2_756
C13 C45 3.43(2) no 2_756
C14 F13 3.585(17) no 2_756
C14 F14 3.42(2) no 2_756
C14 C44 3.41(2) no 2_756
C14 C45 3.32(2) no 2_756
C14 C71 3.34(3) no 1_656
C14 C72 3.53(2) no 1_656
C21 C49 3.54(2) no 1_666
C24 F19 3.332(13) no .
C24 C69 3.60(2) no 2_666
C25 F19 3.273(18) no .
C25 C56 3.49(2) no 2_666
C25 C69 3.47(2) no 2_666
C26 Cl2 3.530(15) no 2_666
C26 C71 3.55(2) no 2_666
C29 F10 3.587(15) no 2_767
C31 C39 3.49(2) no 1_666
C31 C50 3.51(2) no 1_666
C32 C49 3.42(2) no 1_666
C32 C50 3.35(2) no 1_666
C33 F3 3.60(2) no 2_766
C33 F14 3.57(2) no 2_766
C33 F15 3.499(15) no 2_766
C34 F3 3.35(3) no 2_766
C34 C8 3.54(3) no 2_766
C35 F17 3.38(2) no 2_766
C35 C8 3.58(3) no 2_766
C39 C31 3.49(2) no 1_444
C42 F2 3.172(14) no .
C43 F2 2.847(17) no .
C44 F2 2.952(19) no .
C44 F3 3.598(15) no .
C44 C3 3.48(2) no 2_756
C44 C13 3.598(19) no 2_756
C44 C14 3.41(2) no 2_756
C45 F2 3.394(18) no .
C45 C13 3.43(2) no 2_756
C45 C14 3.32(2) no 2_756
C47 F15 3.479(15) no 2_655
C48 F15 3.533(19) no 2_655
C48 F16 3.22(2) no 2_655
C49 F16 3.50(2) no 2_655
C49 C21 3.54(2) no 1_444
C49 C32 3.42(2) no 1_444
C50 C31 3.51(2) no 1_444
C50 C32 3.35(2) no 1_444
C51 F9 3.296(18) no 2_656
C51 F10 3.387(14) no 2_656
C53 F20 3.44(2) no 2_656
C55 F7 3.583(17) no 2_666
C55 F8 3.469(14) no 2_666
C56 F7 3.259(15) no 2_666
C56 C25 3.49(2) no 2_666
C57 F7 3.324(16) no 2_666
C59 F8 3.261(16) no 2_666
C60 F8 3.24(2) no 2_666
C61 F8 3.49(2) no 2_666
C64 F7 3.340(19) no 2_666
C64 F8 3.480(17) no 2_666
C66 F1 3.42(2) no 2_656
C66 F11 3.41(2) no 2_656
C67 F1 3.40(2) no 2_656
C67 F3 3.55(3) no 1_455
C67 F13 3.424(18) no 1_455
C68 F3 3.36(3) no 1_455
C68 F13 3.554(19) no 1_455
C69 C24 3.60(2) no 2_666
C69 C25 3.47(2) no 2_666
C71 C14 3.34(3) no 1_454
C71 C26 3.55(2) no 2_666
C72 F8 3.334(15) no 2_666
C72 C14 3.53(2) no 1_454
C73 F4 3.36(4) no 2_766
C73 F11 3.15(4) no 1_565
C73 F20 3.25(5) no 2_666
I1 H36 3.3047 no .
I4 H54 3.2973 no .
I4 H65 3.2286 no .
As1 H11 3.1579 no .
As1 H18 3.1355 no .
As2 H29 3.1286 no .
As2 H36 3.1409 no .
As3 H47 3.1196 no .
As3 H54 3.1212 no .
As4 H65 3.0986 no .
As4 H72 3.1136 no .
F1 H18 2.8750 no .
F5 H11 2.6521 no .
F6 H36 3.2970 no .
F10 H29 2.6846 no .
F11 H54 3.1654 no .
F15 H47 2.7277 no .
F16 H72 2.7264 no .
F20 H65 3.0499 no .
C1 H15 3.1948 no .
C1 H17 3.1582 no .
C2 H14 2.6229 no .
C2 H16 3.2655 no .
C2 H18 3.2897 no .
C3 H11 3.2680 no .
C3 H13 3.0037 no .
C3 H15 2.7415 no .
C4 H12 3.2527 no .
C4 H13 3.5723 no .
C4 H14 3.2241 no .
C10 H11 3.3551 no .
C11 H13 3.2859 no .
C12 H14 3.2331 no .
C13 H11 3.3307 no .
C14 H12 3.2015 no .
C14 H15 2.7529 no .
C15 H14 2.7260 no .
C15 H17 3.1941 no .
C16 H18 3.1660 no .
C17 H15 3.1848 no .
C18 H16 3.1625 no .
C19 H33 3.3184 no .
C19 H35 3.2560 no .
C20 H32 2.7323 no .
C20 H34 3.2294 no .
C20 H36 3.3359 no .
C21 H29 3.2464 no .
C21 H31 3.2374 no .
C21 H33 2.7832 no .
C22 H30 3.1524 no .
C22 H32 3.2371 no .
C23 H29 3.5705 no .
C28 H29 3.3123 no .
C29 H31 3.1818 no .
C30 H32 3.2619 no .
C31 H29 3.1936 no .
C32 H30 3.2536 no .
C32 H33 2.8360 no .
C33 H32 2.7963 no .
C33 H35 3.3662 no .
C34 H36 3.2517 no .
C35 H33 3.3812 no .
C36 H34 3.2162 no .
C37 H51 3.3095 no .
C37 H53 3.2561 no .
C38 H50 2.7936 no .
C38 H52 3.2030 no .
C38 H54 3.3027 no .
C39 H47 3.2730 no .
C39 H49 3.2324 no .
C39 H51 2.7684 no .
C40 H48 3.2473 no .
C40 H50 3.2733 no .
C46 H47 3.4185 no .
C47 H49 3.2349 no .
C48 H50 3.2633 no .
C49 H47 3.2434 no .
C50 H48 3.2628 no .
C50 H51 2.8697 no .
C51 H50 2.8668 no .
C51 H53 3.3382 no .
C52 H54 3.2137 no .
C53 H51 3.3397 no .
C54 H52 3.1921 no .
C55 H69 3.2660 no .
C55 H71 3.1999 no .
C56 H68 2.7409 no .
C56 H70 3.2131 no .
C56 H72 3.2197 no .
C57 H65 3.2923 no .
C57 H67 3.2539 no .
C57 H69 2.6753 no .
C58 H66 3.2624 no .
C58 H68 3.2291 no .
C60 H72 3.4401 no .
C65 H67 3.2679 no .
C66 H68 3.2259 no .
C67 H65 3.2776 no .
C68 H66 3.2295 no .
C68 H69 2.7688 no .
C69 H68 2.7830 no .
C69 H71 3.2593 no .
C70 H72 3.2364 no .
C71 H69 3.2628 no .
C72 H70 3.2360 no .
H11 H12 2.4483 no .
H12 H13 2.3654 no .
H13 H14 2.0919 no .
H14 H15 2.2163 no .
H15 H16 2.3175 no .
H16 H17 2.2397 no .
H17 H18 2.2573 no .
H29 H30 2.2415 no .
H30 H31 2.2744 no .
H31 H32 2.3785 no .
H32 H33 2.3260 no .
H33 H34 2.3516 no .
H34 H35 2.3280 no .
H35 H36 2.3225 no .
H47 H48 2.3696 no .
H48 H49 2.2839 no .
H49 H50 2.3041 no .
H50 H51 2.3758 no .
H51 H52 2.3177 no .
H52 H53 2.2986 no .
H53 H54 2.3522 no .
H54 H65 3.4758 no .
H65 H66 2.3865 no .
H66 H67 2.3237 no .
H67 H68 2.2531 no .
H68 H69 2.2557 no .
H69 H70 2.3387 no .
H70 H71 2.3210 no .
H71 H72 2.3101 no .
Pt2 H17 3.5675 no 2_656
I1 H35 3.3618 no 2_766
I1 H52 3.2684 no 2_656
I2 H29 3.5754 no 2_767
I2 H50 3.5676 no 1_666
I2 H71 3.5515 no 1_656
I3 H13 3.2433 no 1_454
I3 H14 3.3057 no 1_454
I3 H16 3.2924 no 2_656
I3 H31 3.5217 no 1_444
I3 H47 3.4845 no 2_655
I4 H34 3.3252 no 2_766
Cl1 H11 3.0193 no 2_766
F1 H66 3.1343 no 2_656
F1 H67 3.1628 no 2_656
F2 H34 3.4778 no 2_766
F2 H66 3.5695 no 2_656
F3 H34 3.4447 no 2_766
F3 H67 3.0692 no 1_655
F3 H68 2.7477 no 1_655
F4 H73A 2.5470 no 2_766
F6 H69 3.5893 no 2_666
F7 H73A 3.3298 no .
F8 H72 3.4747 no 2_666
F9 H50 3.4110 no 2_656
F9 H51 2.5649 no 2_656
F10 H29 3.1009 no 2_767
F10 H30 3.4399 no 2_767
F10 H51 2.6524 no 2_656
F10 H52 3.2502 no 2_656
F11 H66 2.8645 no 2_656
F11 H73A 3.3086 no 1_545
F11 H73B 2.7046 no 1_545
F12 H67 3.2057 no 2_656
F13 H67 2.9123 no 1_655
F13 H68 3.0985 no 1_655
F14 H14 3.0595 no 2_756
F14 H15 3.5496 no 2_756
F14 H32 3.0709 no 2_766
F14 H33 3.0524 no 2_766
F14 H68 3.4055 no 1_655
F15 H32 3.3672 no 2_766
F15 H33 2.6148 no 2_766
F15 H47 3.1065 no 2_655
F15 H48 3.2186 no 2_655
F16 H48 2.5123 no 2_655
F16 H49 3.0542 no 2_655
F17 H35 3.4824 no 2_766
F17 H49 3.4944 no 2_655
F19 H52 3.2661 no 2_656
F20 H53 2.8861 no 2_656
F20 H73B 2.7642 no 2_666
C1 H30 3.3271 no 2_767
C3 H71 3.0986 no 1_656
C4 H71 3.4901 no 1_656
C7 H34 3.4541 no 2_766
C8 H34 3.4703 no 2_766
C9 H35 3.5824 no 2_766
C9 H73A 3.2621 no 2_766
C13 H71 3.3587 no 1_656
C13 H72 3.1167 no 1_656
C14 H71 3.0320 no 1_656
C14 H72 3.3345 no 1_656
C16 H31 3.0578 no 2_767
C17 H30 3.5005 no 2_767
C17 H31 2.8305 no 2_767
C18 H30 3.1475 no 2_767
C18 H31 3.4024 no 2_767
C20 H49 3.4449 no 1_666
C21 H49 3.5039 no 1_666
C21 H70 3.4668 no 2_666
C22 H70 3.1849 no 2_666
C27 H51 3.0947 no 2_656
C27 H52 3.4292 no 2_656
C28 H51 3.1429 no 2_656
C28 H52 3.1963 no 2_656
C29 H70 2.9370 no 2_666
C30 H51 3.4919 no 1_666
C30 H70 2.8750 no 2_666
C31 H70 3.1129 no 2_666
C32 H50 3.5900 no 1_666
C32 H70 3.4507 no 2_666
C33 H48 3.3427 no 1_666
C33 H49 3.4127 no 1_666
C37 H17 3.3980 no 2_656
C38 H31 3.5128 no 1_444
C39 H12 3.4269 no 2_756
C39 H31 3.4379 no 1_444
C45 H13 3.4010 no 2_756
C45 H14 3.3218 no 2_756
C45 H33 3.4536 no 2_766
C46 H13 3.3502 no 2_756
C46 H33 3.2468 no 2_766
C47 H13 3.1442 no 2_756
C47 H32 3.4730 no 1_444
C47 H47 3.4908 no 2_655
C48 H13 3.3148 no 2_756
C48 H32 3.3350 no 1_444
C48 H33 3.0596 no 1_444
C49 H12 3.4504 no 2_756
C49 H32 3.3689 no 1_444
C49 H33 3.3868 no 1_444
C50 H12 3.3698 no 2_756
C50 H32 3.5353 no 1_444
C51 H30 3.5137 no 1_444
C52 H18 3.1942 no 2_656
C52 H73B 3.4571 no 1_545
C53 H18 3.0306 no 2_656
C53 H73B 3.1974 no 1_545
C54 H17 3.3073 no 2_656
C54 H18 3.5348 no 2_656
C54 H73B 3.4304 no 1_545
C56 H16 3.2731 no 2_656
C57 H16 3.2451 no 2_656
C61 H35 3.5067 no 2_766
C65 H73B 3.5470 no 2_666
C66 H73B 3.3859 no 2_666
C67 H73A 3.4705 no 2_666
C71 H14 3.2953 no 1_454
C72 H13 3.5691 no 1_454
C72 H14 3.3732 no 1_454
H11 Cl1 3.0193 no 2_766
H12 C39 3.4269 no 2_756
H12 C49 3.4504 no 2_756
H12 C50 3.3698 no 2_756
H13 I3 3.2433 no 1_656
H13 C45 3.4010 no 2_756
H13 C46 3.3502 no 2_756
H13 C47 3.1442 no 2_756
H13 C48 3.3148 no 2_756
H13 C72 3.5691 no 1_656
H13 H47 3.2002 no 2_756
H13 H48 3.4618 no 2_756
H13 H72 2.9711 no 1_656
H14 I3 3.3057 no 1_656
H14 F14 3.0595 no 2_756
H14 C45 3.3218 no 2_756
H14 C71 3.2953 no 1_656
H14 C72 3.3732 no 1_656
H14 H71 3.2396 no 1_656
H14 H72 3.3202 no 1_656
H15 F14 3.5496 no 2_756
H16 I3 3.2924 no 2_656
H16 C56 3.2731 no 2_656
H16 C57 3.2451 no 2_656
H16 H31 3.2180 no 2_767
H17 Pt2 3.5675 no 2_656
H17 C37 3.3980 no 2_656
H17 C54 3.3073 no 2_656
H17 H31 2.8073 no 2_767
H17 H54 3.4699 no 2_656
H18 C52 3.1942 no 2_656
H18 C53 3.0306 no 2_656
H18 C54 3.5348 no 2_656
H18 H30 3.2944 no 2_767
H18 H52 3.3717 no 2_656
H18 H53 3.1260 no 2_656
H29 I2 3.5754 no 2_767
H29 F10 3.1009 no 2_767
H29 H29 2.9968 no 2_767
H29 H70 3.3435 no 2_666
H30 F10 3.4399 no 2_767
H30 C1 3.3271 no 2_767
H30 C17 3.5005 no 2_767
H30 C18 3.1475 no 2_767
H30 C51 3.5137 no 1_666
H30 H18 3.2944 no 2_767
H30 H51 3.3338 no 1_666
H30 H70 3.2333 no 2_666
H31 I3 3.5217 no 1_666
H31 C16 3.0578 no 2_767
H31 C17 2.8305 no 2_767
H31 C18 3.4024 no 2_767
H31 C38 3.5128 no 1_666
H31 C39 3.4379 no 1_666
H31 H16 3.2180 no 2_767
H31 H17 2.8073 no 2_767
H31 H70 3.5611 no 2_666
H32 F14 3.0709 no 2_766
H32 F15 3.3672 no 2_766
H32 C47 3.4730 no 1_666
H32 C48 3.3350 no 1_666
H32 C49 3.3689 no 1_666
H32 C50 3.5353 no 1_666
H33 F14 3.0524 no 2_766
H33 F15 2.6148 no 2_766
H33 C45 3.4536 no 2_766
H33 C46 3.2468 no 2_766
H33 C48 3.0596 no 1_666
H33 C49 3.3868 no 1_666
H33 H48 2.8089 no 1_666
H33 H49 3.3795 no 1_666
H34 I4 3.3252 no 2_766
H34 F2 3.4778 no 2_766
H34 F3 3.4447 no 2_766
H34 C7 3.4541 no 2_766
H34 C8 3.4703 no 2_766
H35 I1 3.3618 no 2_766
H35 F17 3.4824 no 2_766
H35 C9 3.5824 no 2_766
H35 C61 3.5067 no 2_766
H47 I3 3.4845 no 2_655
H47 F15 3.1065 no 2_655
H47 C47 3.4908 no 2_655
H47 H13 3.2002 no 2_756
H47 H47 2.6208 no 2_655
H48 F15 3.2186 no 2_655
H48 F16 2.5123 no 2_655
H48 C33 3.3427 no 1_444
H48 H13 3.4618 no 2_756
H48 H33 2.8089 no 1_444
H49 F16 3.0542 no 2_655
H49 F17 3.4944 no 2_655
H49 C20 3.4449 no 1_444
H49 C21 3.5039 no 1_444
H49 C33 3.4127 no 1_444
H49 H33 3.3795 no 1_444
H50 I2 3.5676 no 1_444
H50 F9 3.4110 no 2_656
H50 C32 3.5900 no 1_444
H51 F9 2.5649 no 2_656
H51 F10 2.6524 no 2_656
H51 C27 3.0947 no 2_656
H51 C28 3.1429 no 2_656
H51 C30 3.4919 no 1_444
H51 H30 3.3338 no 1_444
H52 I1 3.2684 no 2_656
H52 F10 3.2502 no 2_656
H52 F19 3.2661 no 2_656
H52 C27 3.4292 no 2_656
H52 C28 3.1963 no 2_656
H52 H18 3.3717 no 2_656
H53 F20 2.8861 no 2_656
H53 H18 3.1260 no 2_656
H53 H65 3.1477 no 2_656
H53 H73B 3.3875 no 1_545
H54 H17 3.4699 no 2_656
H54 H65 3.1748 no 2_656
H54 H66 3.1719 no 2_656
H65 H53 3.1477 no 2_656
H65 H54 3.1748 no 2_656
H66 F1 3.1343 no 2_656
H66 F2 3.5695 no 2_656
H66 F11 2.8645 no 2_656
H66 H54 3.1719 no 2_656
H66 H73B 3.5186 no 2_666
H67 F1 3.1628 no 2_656
H67 F3 3.0692 no 1_455
H67 F12 3.2057 no 2_656
H67 F13 2.9123 no 1_455
H67 H73A 3.5726 no 2_666
H68 F3 2.7477 no 1_455
H68 F13 3.0985 no 1_455
H68 F14 3.4055 no 1_455
H69 F6 3.5893 no 2_666
H70 C21 3.4668 no 2_666
H70 C22 3.1849 no 2_666
H70 C29 2.9370 no 2_666
H70 C30 2.8750 no 2_666
H70 C31 3.1129 no 2_666
H70 C32 3.4507 no 2_666
H70 H29 3.3435 no 2_666
H70 H30 3.2333 no 2_666
H70 H31 3.5611 no 2_666
H71 I2 3.5515 no 1_454
H71 C3 3.0986 no 1_454
H71 C4 3.4901 no 1_454
H71 C13 3.3587 no 1_454
H71 C14 3.0320 no 1_454
H71 H14 3.2396 no 1_454
H72 F8 3.4747 no 2_666
H72 C13 3.1167 no 1_454
H72 C14 3.3345 no 1_454
H72 H13 2.9711 no 1_454
H72 H14 3.3202 no 1_454
H73A F4 2.5470 no 2_766
H73A F7 3.3298 no .
H73A F11 3.3086 no 1_565
H73A C9 3.2621 no 2_766
H73A C67 3.4705 no 2_666
H73A H67 3.5726 no 2_666
H73B F11 2.7046 no 1_565
H73B F20 2.7642 no 2_666
H73B C52 3.4571 no 1_565
H73B C53 3.1974 no 1_565
H73B C54 3.4304 no 1_565
H73B C65 3.5470 no 2_666
H73B C66 3.3859 no 2_666
H73B H53 3.3875 no 1_565
H73B H66 3.5186 no 2_666

loop_
_geom_torsion_atom_site_label_1
_geom_torsion_atom_site_label_2
_geom_torsion_atom_site_label_3
_geom_torsion_atom_site_label_4
_geom_torsion
_geom_torsion_publ_flag
I1 Pt1 As1 C1 -86.58(7) no
I1 Pt1 As1 C4 164.11(8) no
I1 Pt1 As1 C5 39.94(6) no
I1 Pt1 As2 C19 -81.11(7) no
I1 Pt1 As2 C22 171.71(8) no
I1 Pt1 As2 C23 46.19(7) no
I2 Pt1 As1 C1 92.23(7) no
I2 Pt1 As1 C4 -17.08(8) no
I2 Pt1 As1 C5 -141.25(6) no
I2 Pt1 As2 C19 100.08(7) no
I2 Pt1 As2 C22 -7.10(9) no
I2 Pt1 As2 C23 -132.62(7) no
I3 Pt2 As3 C37 -101.05(6) no
I3 Pt2 As3 C40 5.78(8) no
I3 Pt2 As3 C41 135.07(6) no
I3 Pt2 As4 C55 -3.29(8) no
I3 Pt2 As4 C58 100.90(6) no
I3 Pt2 As4 C59 -131.94(6) no
I4 Pt2 As3 C37 80.95(6) no
I4 Pt2 As3 C40 -172.22(8) no
I4 Pt2 As3 C41 -42.92(6) no
I4 Pt2 As4 C55 174.84(7) no
I4 Pt2 As4 C58 -80.97(6) no
I4 Pt2 As4 C59 46.19(6) no
Pt1 As1 C1 C2 -128.1(6) no
Pt1 As1 C1 C18 50.5(11) no
Pt1 As1 C4 C3 122.6(5) no
Pt1 As1 C4 C11 -58.6(11) no
Pt1 As1 C5 C6 -119.3(9) no
Pt1 As1 C5 C10 59.8(9) no
C1 As1 C4 C3 -0.9(8) no
C1 As1 C4 C11 177.9(9) no
C4 As1 C1 C2 1.7(7) no
C4 As1 C1 C18 -179.7(11) no
C1 As1 C5 C6 12.5(12) no
C1 As1 C5 C10 -168.4(8) no
C5 As1 C1 C2 103.0(7) no
C5 As1 C1 C18 -78.3(11) no
C4 As1 C5 C6 104.0(10) no
C4 As1 C5 C10 -76.8(9) no
C5 As1 C4 C3 -108.6(8) no
C5 As1 C4 C11 70.2(9) no
Pt1 As2 C19 C20 -129.3(7) no
Pt1 As2 C19 C36 43.2(12) no
Pt1 As2 C22 C21 120.2(6) no
Pt1 As2 C22 C29 -61.5(11) no
Pt1 As2 C23 C24 -123.5(7) no
Pt1 As2 C23 C28 60.6(7) no
C19 As2 C22 C21 1.8(8) no
C19 As2 C22 C29 -179.9(11) no
C22 As2 C19 C20 1.2(9) no
C22 As2 C19 C36 173.7(11) no
C19 As2 C23 C24 6.0(10) no
C19 As2 C23 C28 -169.9(6) no
C23 As2 C19 C20 98.9(8) no
C23 As2 C19 C36 -88.6(12) no
C22 As2 C23 C24 97.4(9) no
C22 As2 C23 C28 -78.5(7) no
C23 As2 C22 C21 -106.7(8) no
C23 As2 C22 C29 71.7(10) no
Pt2 As3 C37 C38 132.4(6) no
Pt2 As3 C37 C54 -42.4(10) no
Pt2 As3 C40 C39 -119.5(6) no
Pt2 As3 C40 C47 61.9(12) no
Pt2 As3 C41 C42 117.2(7) no
Pt2 As3 C41 C46 -64.6(8) no
C37 As3 C40 C39 -2.3(8) no
C37 As3 C40 C47 179.1(11) no
C40 As3 C37 C38 0.8(8) no
C40 As3 C37 C54 -174.0(10) no
C37 As3 C41 C42 -8.7(10) no
C37 As3 C41 C46 169.5(7) no
C41 As3 C37 C38 -99.3(7) no
C41 As3 C37 C54 85.9(11) no
C40 As3 C41 C42 -100.7(9) no
C40 As3 C41 C46 77.5(8) no
C41 As3 C40 C39 105.5(8) no
C41 As3 C40 C47 -73.1(11) no
Pt2 As4 C55 C56 112.1(7) no
Pt2 As4 C55 C72 -63.5(10) no
Pt2 As4 C58 C57 -124.7(6) no
Pt2 As4 C58 C65 48.1(8) no
Pt2 As4 C59 C60 61.3(9) no
Pt2 As4 C59 C64 -116.9(9) no
C55 As4 C58 C57 3.4(7) no
C55 As4 C58 C65 176.1(9) no
C58 As4 C55 C56 -3.9(7) no
C58 As4 C55 C72 -179.5(10) no
C55 As4 C59 C60 -78.2(10) no
C55 As4 C59 C64 103.5(10) no
C59 As4 C55 C56 -114.1(7) no
C59 As4 C55 C72 70.3(10) no
C58 As4 C59 C60 -170.5(8) no
C58 As4 C59 C64 11.3(11) no
C59 As4 C58 C57 105.5(7) no
C59 As4 C58 C65 -81.8(9) no
As1 C1 C2 C3 -2.3(14) no
As1 C1 C2 C15 178.7(8) no
As1 C1 C18 C17 -177.2(8) no
C2 C1 C18 C17 1(2) no
C18 C1 C2 C3 179.0(11) no
C18 C1 C2 C15 -0.1(19) no
C1 C2 C3 C4 1.7(17) no
C1 C2 C3 C14 179.8(11) no
C1 C2 C15 C16 -0(2) no
C3 C2 C15 C16 -179.0(12) no
C15 C2 C3 C4 -179.4(13) no
C15 C2 C3 C14 -1(2) no
C2 C3 C4 As1 -0.2(14) no
C2 C3 C4 C11 -179.0(10) no
C2 C3 C14 C13 176.9(13) no
C4 C3 C14 C13 -5(2) no
C14 C3 C4 As1 -178.2(13) no
C14 C3 C4 C11 3(2) no
As1 C4 C11 C12 -179.4(8) no
C3 C4 C11 C12 -0.8(18) no
As1 C5 C6 F1 0(2) no
As1 C5 C6 C7 -180.0(9) no
As1 C5 C10 F5 -0.0(19) no
As1 C5 C10 C9 176.8(10) no
C6 C5 C10 F5 179.1(13) no
C6 C5 C10 C9 -4(2) no
C10 C5 C6 F1 -178.6(13) no
C10 C5 C6 C7 1(2) no
F1 C6 C7 F2 -0(2) no
F1 C6 C7 C8 -179.6(12) no
C5 C6 C7 F2 180.0(14) no
C5 C6 C7 C8 1(2) no
F2 C7 C8 F3 -2(3) no
F2 C7 C8 C9 -178.7(16) no
C6 C7 C8 F3 177.4(15) no
C6 C7 C8 C9 0(3) no
F3 C8 C9 F4 3(3) no
F3 C8 C9 C10 -179.9(16) no
C7 C8 C9 F4 179.7(17) no
C7 C8 C9 C10 -3(3) no
F4 C9 C10 F5 -1(3) no
F4 C9 C10 C5 -178.1(15) no
C8 C9 C10 F5 -177.9(16) no
C8 C9 C10 C5 5(3) no
C4 C11 C12 C13 1(2) no
C11 C12 C13 C14 -4(3) no
C12 C13 C14 C3 6(3) no
C2 C15 C16 C17 -1(3) no
C15 C16 C17 C18 2(3) no
C16 C17 C18 C1 -2(3) no
As2 C19 C20 C21 -3.8(15) no
As2 C19 C20 C33 170.9(9) no
As2 C19 C36 C35 -170.1(10) no
C20 C19 C36 C35 1(2) no
C36 C19 C20 C21 -176.7(13) no
C36 C19 C20 C33 -2(2) no
C19 C20 C21 C22 5.6(18) no
C19 C20 C21 C32 -174.1(12) no
C19 C20 C33 C34 4(2) no
C21 C20 C33 C34 177.9(12) no
C33 C20 C21 C22 -169.0(13) no
C33 C20 C21 C32 11(2) no
C20 C21 C22 As2 -4.3(15) no
C20 C21 C22 C29 177.2(11) no
C20 C21 C32 C31 179.5(12) no
C22 C21 C32 C31 -0.2(19) no
C32 C21 C22 As2 175.4(11) no
C32 C21 C22 C29 -3.0(19) no
As2 C22 C29 C30 -174.4(8) no
C21 C22 C29 C30 3.8(19) no
As2 C23 C24 F6 5.5(16) no
As2 C23 C24 C25 -172.9(7) no
As2 C23 C28 F10 -3.4(13) no
As2 C23 C28 C27 173.8(6) no
C24 C23 C28 F10 -179.7(9) no
C24 C23 C28 C27 -2.5(15) no
C28 C23 C24 F6 -178.7(9) no
C28 C23 C24 C25 2.9(16) no
F6 C24 C25 F7 1.7(18) no
F6 C24 C25 C26 179.6(9) no
C23 C24 C25 F7 -179.8(11) no
C23 C24 C25 C26 -1.9(18) no
F7 C25 C26 F8 -5(2) no
F7 C25 C26 C27 178.3(11) no
C24 C25 C26 F8 176.7(11) no
C24 C25 C26 C27 0(2) no
F8 C26 C27 F9 -0(2) no
F8 C26 C27 C28 -176.3(10) no
C25 C26 C27 F9 176.2(12) no
C25 C26 C27 C28 0(2) no
F9 C27 C28 F10 2.0(17) no
F9 C27 C28 C23 -175.1(9) no
C26 C27 C28 F10 178.3(11) no
C26 C27 C28 C23 1.1(18) no
C22 C29 C30 C31 -1(2) no
C29 C30 C31 C32 -2(2) no
C30 C31 C32 C21 3(2) no
C20 C33 C34 C35 -5(3) no
C33 C34 C35 C36 5(3) no
C34 C35 C36 C19 -3(3) no
As3 C37 C38 C39 0.9(13) no
As3 C37 C38 C51 -175.2(8) no
As3 C37 C54 C53 174.8(8) no
C38 C37 C54 C53 1(2) no
C54 C37 C38 C39 176.0(11) no
C54 C37 C38 C51 0.0(19) no
C37 C38 C39 C40 -2.9(16) no
C37 C38 C39 C50 179.1(11) no
C37 C38 C51 C52 -0.9(19) no
C39 C38 C51 C52 -176.6(11) no
C51 C38 C39 C40 172.9(12) no
C51 C38 C39 C50 -5(2) no
C38 C39 C40 As3 3.3(14) no
C38 C39 C40 C47 -178.0(10) no
C38 C39 C50 C49 -179.6(11) no
C40 C39 C50 C49 2.4(19) no
C50 C39 C40 As3 -178.5(10) no
C50 C39 C40 C47 0.2(19) no
As3 C40 C47 C48 176.4(8) no
C39 C40 C47 C48 -2.0(19) no
As3 C41 C42 F11 -2.3(18) no
As3 C41 C42 C43 173.8(8) no
As3 C41 C46 F15 2.2(15) no
As3 C41 C46 C45 -174.2(7) no
C42 C41 C46 F15 -179.4(10) no
C42 C41 C46 C45 4.2(17) no
C46 C41 C42 F11 179.5(10) no
C46 C41 C42 C43 -4.4(18) no
F11 C42 C43 F12 -4.0(18) no
F11 C42 C43 C44 -179.6(10) no
C41 C42 C43 F12 179.7(11) no
C41 C42 C43 C44 4(2) no
F12 C43 C44 F13 3(2) no
F12 C43 C44 C45 -179.0(11) no
C42 C43 C44 F13 178.3(11) no
C42 C43 C44 C45 -3(2) no
F13 C44 C45 F14 -1(2) no
F13 C44 C45 C46 -178.3(11) no
C43 C44 C45 F14 -178.8(11) no
C43 C44 C45 C46 3(2) no
F14 C45 C46 F15 1.9(18) no
F14 C45 C46 C41 178.3(10) no
C44 C45 C46 F15 179.7(11) no
C44 C45 C46 C41 -3.9(19) no
C40 C47 C48 C49 1(2) no
C47 C48 C49 C50 2(2) no
C48 C49 C50 C39 -3(2) no
C38 C51 C52 C53 1(2) no
C51 C52 C53 C54 -1(3) no
C52 C53 C54 C37 -0(2) no
As4 C55 C56 C57 3.7(12) no
As4 C55 C56 C69 -177.5(8) no
As4 C55 C72 C71 -179.7(7) no
C56 C55 C72 C71 5.1(18) no
C72 C55 C56 C57 179.8(10) no
C72 C55 C56 C69 -1.4(18) no
C55 C56 C57 C58 -1.0(16) no
C55 C56 C57 C68 -176.0(11) no
C55 C56 C69 C70 -4(2) no
C57 C56 C69 C70 175.2(11) no
C69 C56 C57 C58 -179.8(12) no
C69 C56 C57 C68 5(2) no
C56 C57 C58 As4 -2.2(14) no
C56 C57 C58 C65 -175.1(10) no
C56 C57 C68 C67 179.8(12) no
C58 C57 C68 C67 5(2) no
C68 C57 C58 As4 173.3(10) no
C68 C57 C58 C65 0.4(18) no
As4 C58 C65 C66 -174.1(7) no
C57 C58 C65 C66 -2.4(19) no
As4 C59 C60 F16 1.4(18) no
As4 C59 C60 C61 -178.6(9) no
As4 C59 C64 F20 -0(2) no
As4 C59 C64 C63 -178.2(8) no
C60 C59 C64 F20 -178.3(12) no
C60 C59 C64 C63 4(2) no
C64 C59 C60 F16 179.7(12) no
C64 C59 C60 C61 -0(2) no
F16 C60 C61 F17 1(2) no
F16 C60 C61 C62 177.5(13) no
C59 C60 C61 F17 -178.9(14) no
C59 C60 C61 C62 -3(3) no
F17 C61 C62 F18 -4(3) no
F17 C61 C62 C63 178.2(15) no
C60 C61 C62 F18 179.1(15) no
C60 C61 C62 C63 2(3) no
F18 C62 C63 F19 0(3) no
F18 C62 C63 C64 -176.0(14) no
C61 C62 C63 F19 177.5(17) no
C61 C62 C63 C64 2(3) no
F19 C63 C64 F20 1(2) no
F19 C63 C64 C59 179.5(13) no
C62 C63 C64 F20 177.5(15) no
C62 C63 C64 C59 -4(3) no
C58 C65 C66 C67 -0(2) no
C65 C66 C67 C68 5(3) no
C66 C67 C68 C57 -8(3) no
C56 C69 C70 C71 5(2) no
C69 C70 C71 C72 -1(2) no
C70 C71 C72 C55 -4(2) no
